data_1574877
loop_
_publ_author_name
'Ma, Yao'
'Li, Dongxu'
'Chen, Xin'
'Hua, Xinqiang'
'Yuan, Cheng-Shan'
'Wang, Jianguo'
'Liu, Zitong'
'Zhang, Hao-Li'
'Shao, Xiangfeng'

_publ_section_title
;
 Valence state engineering in multi-heteroatom-doped PAHs: a strategy for
 tunable photophysical properties and phototheranostic potentials.
;
_journal_issue 28
_journal_name_full 'Chemical science'
_journal_page_first 13057
_journal_page_last 13069
_journal_paper_doi 10.1039/d5sc02061a
_journal_volume 16
_journal_year 2025
_chemical_formula_moiety 'C84 H94 N2 O20 S4'
_chemical_formula_sum 'C84 H92 N2 O20 S4'
_chemical_formula_weight 1577.83
_space_group_crystal_system triclinic
_space_group_IT_number 2
_space_group_name_Hall '-P 1'
_space_group_name_H-M_alt 'P -1'
_atom_sites_solution_hydrogens geom
_atom_sites_solution_primary dual
_audit_creation_date 2024-04-11
_audit_creation_method
;
Olex2 1.5-ac5-024
(compiled 2022.04.12 svn.rca3783a0 for Rigaku Oxford Diffraction, GUI svn.r6498)
;
_audit_update_record
;
2025-02-14 deposited with the CCDC.	2025-06-16 downloaded from the CCDC.
;
_cell_angle_alpha 99.057(2)
_cell_angle_beta 96.562(2)
_cell_angle_gamma 93.372(2)
_cell_formula_units_Z 3
_cell_length_a 15.8904(3)
_cell_length_b 18.3627(6)
_cell_length_c 20.0324(4)
_cell_measurement_reflns_used 15340
_cell_measurement_temperature 149.99(12)
_cell_measurement_theta_max 75.9130
_cell_measurement_theta_min 2.2700
_cell_volume 5717.0(2)
_computing_cell_refinement 'CrysAlisPro 1.171.42.93a (Rigaku OD, 2023)'
_computing_data_collection 'CrysAlisPro 1.171.42.93a (Rigaku OD, 2023)'
_computing_data_reduction 'CrysAlisPro 1.171.42.93a (Rigaku OD, 2023)'
_computing_molecular_graphics 'Olex2 1.5-ac5-024 (Dolomanov et al., 2009)'
_computing_publication_material 'Olex2 1.5-ac5-024 (Dolomanov et al., 2009)'
_computing_structure_refinement 'SHELXL 2018/3 (Sheldrick, 2015)'
_computing_structure_solution 'SHELXT  (Sheldrick, 2015)'
_diffrn_ambient_environment N~2~
_diffrn_ambient_temperature 149.99(12)
_diffrn_detector 'Hybrid Pixel Array Detector'
_diffrn_detector_area_resol_mean 10.0000
_diffrn_detector_type HyPix
_diffrn_measured_fraction_theta_full 0.993
_diffrn_measured_fraction_theta_max 0.940
_diffrn_measurement_details
;
List of Runs (angles in degrees, time in seconds):

  # Type    Start    End  Width  t~exp~   \w     \q     \k     \f   Frames
#--------------------------------------------------------------------------
  1  \w    -74.00 -38.00   0.50    8.00    --  -44.30 109.00 -37.00   72
  2  \w      9.00  85.00   0.50    8.00    --   44.30-109.00-133.00  152
  3  \w   -107.00 -81.00   0.50   17.00    -- -100.00 109.00 -37.00   52
  4  \w   -162.00-130.00   0.50   17.00    -- -100.00-109.00-133.00   64
  5  \w    129.00 154.00   0.50   17.00    --  109.64 109.00 -37.00   50
  6  \w     79.00 107.00   0.50   17.00    --  109.64-109.00-133.00   56
  7  \w    -30.00  35.00   0.50    8.00    --  -44.30  19.00  60.00  130
  8  \w    -30.00  35.00   0.50    8.00    --  -44.30  19.00 120.00  130
  9  \w     43.00 118.00   0.50    8.00    --   44.30 179.00 120.00  150
 10  \w    -12.00  14.00   0.50    8.00    --   44.30 -19.00-150.00   52
 11  \w     17.00 114.00   0.50    8.00    --   44.30  77.00 -30.00  194
 12  \w     50.00 120.00   0.50    8.00    --   44.30-179.00-120.00  140
 13  \w    -95.00 -69.00   0.50   17.00    -- -100.00 125.00 150.00   52
 14  \w    -55.00 -30.00   0.50   17.00    -- -100.00 125.00   0.00   50
 15  \w    -67.00 -41.00   0.50   17.00    -- -100.00 125.00 150.00   52
 16  \w    -54.00 -29.00   0.50   17.00    -- -100.00  45.00 120.00   50
 17  \w   -172.00 -70.00   0.50   17.00    -- -100.00 -15.00 150.00  204
 18  \w    -54.00 -25.00   0.50   17.00    -- -100.00  45.00  90.00   58
 19  \w    -54.00 -28.00   0.50   17.00    -- -100.00  45.00 -60.00   52
 20  \w   -112.00 -29.00   0.50   17.00    -- -100.00 125.00 -60.00  166
 21  \w   -169.00-142.00   0.50   17.00    -- -100.00-125.00-180.00   54
 22  \w   -174.00 -79.00   0.50   17.00    -- -100.00 -45.00  90.00  190
 23  \w   -145.00 -86.00   0.50   17.00    -- -100.00 -45.00 -60.00  118
 24  \w   -135.00 -85.00   0.50   17.00    -- -100.00-125.00-180.00  100
 25  \w    -54.00 -29.00   0.50   17.00    -- -100.00  45.00-180.00   50
 26  \w   -111.00 -31.00   0.50   17.00    -- -100.00 125.00 120.00  160
 27  \w   -132.00 -79.00   0.50   17.00    -- -100.00 154.00 129.58  106
 28  \w   -111.00 -76.00   0.50   17.00    -- -100.00 125.00   0.00   70
 29  \w   -122.00 -63.00   0.50   17.00    -- -100.00 139.00-173.54  118
 30  \w    -72.00 -29.00   0.50   17.00    -- -100.00  61.00 -60.00   86
 31  \w     45.00  99.00   0.50   17.00    --  109.64 -77.00  60.00  108
 32  \w     38.00  95.00   0.50   17.00    --  109.64 -77.00  30.00  114
 33  \w     36.00  61.00   0.50   17.00    --  109.64 -61.00 150.00   50
 34  \w     92.00 174.00   0.50   17.00    --  109.64  45.00-120.00  164
 35  \w     73.00 102.00   0.50   17.00    --  109.64 -94.00 -30.00   58
 36  \w     79.00 106.00   0.50   17.00    --  109.64 -94.00  60.00   54
 37  \w     69.00 108.00   0.50   17.00    --  109.64-125.00 -30.00   78
 38  \w     40.00  77.00   0.50   17.00    --  109.64-125.00-180.00   74
 39  \w     39.00 107.00   0.50   17.00    --  109.64-125.00  60.00  136
 40  \w     43.00  68.00   0.50   17.00    --  109.64 -61.00 -90.00   50
 41  \w     44.00 103.00   0.50   17.00    --  109.64 -77.00-180.00  118
 42  \w     78.00 128.00   0.50   17.00    --  109.64  15.00  30.00  100
;
_diffrn_measurement_device 'four-circle diffractometer'
_diffrn_measurement_device_type 'ROD, Synergy Custom system, HyPix'
_diffrn_measurement_method '\w scans'
_diffrn_orient_matrix_type 'CrysAlisPro convention (1999,Acta A55,543-557)'
_diffrn_orient_matrix_UB_11 -0.0032676000
_diffrn_orient_matrix_UB_12 0.0822497000
_diffrn_orient_matrix_UB_13 -0.0067183000
_diffrn_orient_matrix_UB_21 -0.0093201000
_diffrn_orient_matrix_UB_22 0.0192290000
_diffrn_orient_matrix_UB_23 0.0763419000
_diffrn_orient_matrix_UB_31 0.0973889000
_diffrn_orient_matrix_UB_32 0.0113011000
_diffrn_orient_matrix_UB_33 0.0169657000
_diffrn_radiation_monochromator mirror
_diffrn_radiation_probe x-ray
_diffrn_radiation_type 'Cu K\a'
_diffrn_radiation_wavelength 1.54184
_diffrn_reflns_av_R_equivalents 0.1004
_diffrn_reflns_av_unetI/netI 0.0944
_diffrn_reflns_Laue_measured_fraction_full 0.993
_diffrn_reflns_Laue_measured_fraction_max 0.940
_diffrn_reflns_limit_h_max 19
_diffrn_reflns_limit_h_min -15
_diffrn_reflns_limit_k_max 23
_diffrn_reflns_limit_k_min -22
_diffrn_reflns_limit_l_max 24
_diffrn_reflns_limit_l_min -24
_diffrn_reflns_number 71860
_diffrn_reflns_point_group_measured_fraction_full 0.993
_diffrn_reflns_point_group_measured_fraction_max 0.940
_diffrn_reflns_theta_full 67.684
_diffrn_reflns_theta_max 76.570
_diffrn_reflns_theta_min 2.251
_diffrn_source 'Rotating-anode X-ray tube'
_diffrn_source_type 'Rigaku (Cu) X-ray Source'
_exptl_absorpt_coefficient_mu 1.780
_exptl_absorpt_correction_T_max 1.00000
_exptl_absorpt_correction_T_min 0.60399
_exptl_absorpt_correction_type multi-scan
_exptl_absorpt_process_details
;
CrysAlisPro 1.171.42.93a (Rigaku Oxford Diffraction, 2023)
Empirical absorption correction using spherical harmonics,
implemented in SCALE3 ABSPACK scaling algorithm.
;
_exptl_crystal_colour 'clear light red'
_exptl_crystal_colour_lustre clear
_exptl_crystal_colour_modifier light
_exptl_crystal_colour_primary red
_exptl_crystal_density_diffrn 1.375
_exptl_crystal_description needle
_exptl_crystal_F_000 2502
_exptl_crystal_size_max 0.12
_exptl_crystal_size_mid 0.05
_exptl_crystal_size_min 0.04
_refine_diff_density_max 0.889
_refine_diff_density_min -0.696
_refine_diff_density_rms 0.082
_refine_ls_extinction_method none
_refine_ls_goodness_of_fit_ref 1.001
_refine_ls_hydrogen_treatment constr
_refine_ls_matrix_type full
_refine_ls_number_parameters 1501
_refine_ls_number_reflns 22597
_refine_ls_number_restraints 0
_refine_ls_restrained_S_all 1.001
_refine_ls_R_factor_all 0.1209
_refine_ls_R_factor_gt 0.0711
_refine_ls_shift/su_max 0.001
_refine_ls_shift/su_mean 0.000
_refine_ls_structure_factor_coef Fsqd
_refine_ls_weighting_details 'w=1/[\s^2^(Fo^2^)+(0.1233P)^2^] where P=(Fo^2^+2Fc^2^)/3'
_refine_ls_weighting_scheme calc
_refine_ls_wR_factor_gt 0.1859
_refine_ls_wR_factor_ref 0.2189
_reflns_Friedel_coverage 0.000
_reflns_number_gt 13165
_reflns_number_total 22597
_reflns_threshold_expression 'I > 2\s(I)'
_cod_data_source_file d5sc02061a2.cif
_cod_data_source_block mayao_0410_auto
_cod_depositor_comments 'Adding full bibliography for 1574877--1574879.cif.'
_cod_database_code 1574877
_shelx_shelxl_version_number 2018/3
_shelx_space_group_comment
;
The symmetry employed for this shelxl refinement is uniquely defined
by the following loop, which should always be used as a source of
symmetry information in preference to the above space-group names.
They are only intended as comments.
;
_olex2_refinement_description
;
1. Fixed Uiso
 At 1.2 times of:
  All C(H) groups, All C(H,H) groups, All N(H) groups
 At 1.5 times of:
  All C(H,H,H) groups
2.a Secondary CH2 refined with riding coordinates:
 C19(H19A,H19B), C23(H23A,H23B), C27(H27A,H27B), C30(H30A,H30B), C32(H32A,
 H32B), C35(H35A,H35B), C42(H42A,H42B), C44(H44A,H44B), C47(H47A,H47B),
 C52(H52A,H52B), C60(H60A,H60B), C63(H63A,H63B), C81(H81A,H81B), C93(H93A,H93B),
  C99(H99A,H99B), C120(H12A,H12B), C130(H13A,H13B), C133(H13C,H13D), C138(H13E,
 H13F), C143(H14A,H14B), C144(H14C,H14D), C153(H15A,H15B), C156(H15C,H15D),
 C158(H15E,H15F), C167(H16D,H16E), C168(H16F,H16G), C171(H17A,H17B), C180(H18A,
 H18B), C183(H18C,H18D), C189(H18E,H18F), C220(H22A,H22B), C225(H22C,H22D),
 C230(H23C,H23D), C231(H23E,H23F), C233(H23G,H23H), C234(H23I,H23J), C242(H24A,
 H24B), C245(H24C,H24D), C251(H25A,H25B), C254(H25C,H25D), C261(H26A,H26B),
 C265(H26C,H26D), C276(H27F,H27G), C287(H28A,H28B), C297(H29A,H29B)
2.b Aromatic/amide H refined with riding coordinates:
 N26(H26), N106(H106), C69(H69), C82(H82), N227(H227), C283(H283)
2.c Idealised Me refined as rotating group:
 C58(H58A,H58B,H58C), C66(H66A,H66B,H66C), C73(H73A,H73B,H73C), C77(H77A,H77B,
 H77C), C104(H10A,H10B,H10C), C148(H14E,H14F,H14G), C164(H16A,H16B,H16C),
 C177(H17C,H17D,H17E), C192(H19C,H19D,H19E), C195(H19F,H19G,H19H), C258(H25E,
 H25F,H25G), C268(H26E,H26F,H26G), C275(H27C,H27D,H27E), C279(H27H,H27I,H27J),
 C300(H30C,H30D,H30E)
;
_olex2_submission_special_instructions 'No special instructions were received'
_oxdiff_exptl_absorpt_empirical_details
;
Empirical correction (ABSPACK) includes:
- Absorption correction using spherical harmonics
- Frame scaling
;
_oxdiff_exptl_absorpt_empirical_full_max 2.953
_oxdiff_exptl_absorpt_empirical_full_min 0.289

loop_
_space_group_symop_operation_xyz
'x, y, z'
'-x, -y, -z'

loop_
_atom_site_label
_atom_site_type_symbol
_atom_site_fract_x
_atom_site_fract_y
_atom_site_fract_z
_atom_site_U_iso_or_equiv
_atom_site_adp_type
_atom_site_occupancy
_atom_site_site_symmetry_order
_atom_site_calc_flag
_atom_site_refinement_flags_posn
_atom_site_refinement_flags_adp
_atom_site_refinement_flags_occupancy
_atom_site_disorder_assembly
_atom_site_disorder_group
S2 S -0.17166(4) 0.77530(5) 0.56482(5) 0.0314(2) Uani 1 1 d . . . . .
S31 S 0.04714(4) 0.57745(5) 0.74107(5) 0.0317(2) Uani 1 1 d . . . . .
S119 S 0.35562(4) 0.29655(5) 0.03667(5) 0.0328(2) Uani 1 1 d . . . . .
S139 S 0.58366(4) 0.09838(5) 0.20473(5) 0.0326(2) Uani 1 1 d . . . . .
O3 O -0.14521(13) 0.85199(15) 0.57544(13) 0.0367(6) Uani 1 1 d . . . . .
O4 O -0.26065(12) 0.75418(16) 0.54891(14) 0.0399(6) Uani 1 1 d . . . . .
O12 O -0.14628(13) 0.76234(15) 0.38968(13) 0.0358(6) Uani 1 1 d . . . . .
O15 O -0.18228(14) 0.77837(16) 0.74238(14) 0.0418(6) Uani 1 1 d . . . . .
O20 O -0.04020(13) 0.68101(15) 0.33554(13) 0.0369(6) Uani 1 1 d . . . . .
O22 O -0.09746(13) 0.70185(16) 0.81099(13) 0.0404(6) Uani 1 1 d . . . . .
O45 O 0.11562(13) 0.61299(15) 0.79077(13) 0.0379(6) Uani 1 1 d . . . . .
O46 O -0.00017(13) 0.51476(15) 0.75610(14) 0.0386(6) Uani 1 1 d . . . . .
O54 O 0.21542(13) 0.46966(14) 0.53313(13) 0.0333(5) Uani 1 1 d . . . . .
O67 O 0.19942(13) 0.47031(16) 0.66018(13) 0.0377(6) Uani 1 1 d . . . . .
O96 O 0.24604(13) 0.44336(15) 0.25851(13) 0.0346(6) Uani 1 1 d . . . . .
O115 O 0.23934(13) 0.43040(16) 0.12859(13) 0.0380(6) Uani 1 1 d . . . . .
O123 O 0.51571(12) 0.23731(14) 0.44844(13) 0.0326(5) Uani 1 1 d . . . . .
O125 O 0.40026(14) 0.35196(15) 0.00868(14) 0.0387(6) Uani 1 1 d . . . . .
O126 O 0.27718(13) 0.26139(16) -0.00027(14) 0.0408(6) Uani 1 1 d . . . . .
O134 O 0.59922(13) 0.13604(15) 0.38572(14) 0.0369(6) Uani 1 1 d . . . . .
O145 O 0.47502(15) 0.15609(16) -0.04166(14) 0.0416(6) Uani 1 1 d . . . . .
O149 O 0.54417(14) 0.02600(15) 0.20119(14) 0.0409(6) Uani 1 1 d . . . . .
O150 O 0.67443(12) 0.10638(16) 0.20863(14) 0.0401(6) Uani 1 1 d . . . . .
O157 O 0.56570(14) 0.08102(16) 0.02366(14) 0.0425(7) Uani 1 1 d . . . . .
N26 N 0.06559(15) 0.59033(17) 0.41000(16) 0.0316(6) Uani 1 1 d . . . . .
H26 H 0.071314 0.587335 0.366492 0.038 Uiso 1 1 calc R U . . .
N106 N 0.40313(15) 0.32340(16) 0.37793(16) 0.0311(6) Uani 1 1 d . . . . .
H106 H 0.405375 0.330704 0.422597 0.037 Uiso 1 1 calc R U . . .
C1 C 0.52684(18) 0.1293(2) 0.06516(19) 0.0333(8) Uani 1 1 d . . . . .
C5 C -0.11255(18) 0.7255(2) 0.50226(19) 0.0322(8) Uani 1 1 d . . . . .
C6 C -0.12727(18) 0.7309(2) 0.63520(19) 0.0319(8) Uani 1 1 d . . . . .
C7 C -0.06183(18) 0.6811(2) 0.53779(18) 0.0302(7) Uani 1 1 d . . . . .
C8 C -0.10435(17) 0.72434(19) 0.43332(19) 0.0297(7) Uani 1 1 d . . . . .
C9 C -0.13336(17) 0.7353(2) 0.7047(2) 0.0342(8) Uani 1 1 d . . . . .
C10 C -0.07044(17) 0.6840(2) 0.60778(18) 0.0310(8) Uani 1 1 d . . . . .
C11 C -0.00333(18) 0.6379(2) 0.50780(19) 0.0310(8) Uani 1 1 d . . . . .
C13 C -0.04352(18) 0.6793(2) 0.40246(18) 0.0302(7) Uani 1 1 d . . . . .
C14 C -0.08285(19) 0.6903(2) 0.74514(19) 0.0340(8) Uani 1 1 d . . . . .
C16 C -0.02194(18) 0.6425(2) 0.64664(19) 0.0323(8) Uani 1 1 d . . . . .
C17 C 0.04630(18) 0.5956(2) 0.54825(19) 0.0311(8) Uani 1 1 d . . . . .
C18 C 0.00733(18) 0.6351(2) 0.43867(18) 0.0301(7) Uani 1 1 d . . . . .
C19 C -0.21029(19) 0.8100(2) 0.4115(2) 0.0379(9) Uani 1 1 d . . . . .
H19A H -0.184454 0.851615 0.446910 0.046 Uiso 1 1 calc R U . . .
H19B H -0.254267 0.782111 0.430718 0.046 Uiso 1 1 calc R U . . .
C21 C -0.02650(18) 0.6438(2) 0.71539(18) 0.0311(8) Uani 1 1 d . . . . .
C23 C -0.2292(2) 0.8316(2) 0.7110(2) 0.0399(9) Uani 1 1 d . . . . .
H23A H -0.274004 0.805959 0.675149 0.048 Uiso 1 1 calc R U . . .
H23B H -0.190785 0.862977 0.689819 0.048 Uiso 1 1 calc R U . . .
C24 C 0.03765(18) 0.5972(2) 0.61642(19) 0.0324(8) Uani 1 1 d . . . . .
C25 C 0.10641(18) 0.5526(2) 0.51946(18) 0.0309(8) Uani 1 1 d . . . . .
C27 C -0.24888(19) 0.8385(2) 0.3495(2) 0.0372(9) Uani 1 1 d . . . . .
H27A H -0.297075 0.867477 0.361900 0.045 Uiso 1 1 calc R U . . .
H27B H -0.272061 0.795764 0.314401 0.045 Uiso 1 1 calc R U . . .
C30 C 0.0396(3) 0.7039(4) 0.3156(3) 0.081(2) Uani 1 1 d . . . . .
H30A H 0.072044 0.737858 0.354601 0.097 Uiso 1 1 calc R U . . .
H30B H 0.072068 0.659788 0.306629 0.097 Uiso 1 1 calc R U . . .
C32 C -0.0492(2) 0.6634(3) 0.8580(2) 0.0424(9) Uani 1 1 d . . . . .
H32A H 0.012146 0.670133 0.853841 0.051 Uiso 1 1 calc R U . . .
H32B H -0.066986 0.609840 0.847922 0.051 Uiso 1 1 calc R U . . .
C35 C -0.2686(2) 0.8783(2) 0.7661(2) 0.0421(9) Uani 1 1 d . . . . .
H35A H -0.222933 0.905241 0.800412 0.050 Uiso 1 1 calc R U . . .
H35B H -0.303088 0.845689 0.789223 0.050 Uiso 1 1 calc R U . . .
C36 C 0.08461(18) 0.5566(2) 0.65758(18) 0.0315(8) Uani 1 1 d . . . . .
C37 C 0.15517(18) 0.5125(2) 0.55944(18) 0.0311(8) Uani 1 1 d . . . . .
C38 C 0.11169(18) 0.5528(2) 0.44820(18) 0.0308(8) Uani 1 1 d . . . . .
C42 C -0.1886(2) 0.8863(2) 0.3189(2) 0.0424(9) Uani 1 1 d . . . . .
H42A H -0.139669 0.858032 0.307158 0.051 Uiso 1 1 calc R U . . .
H42B H -0.166666 0.930093 0.353213 0.051 Uiso 1 1 calc R U . . .
C44 C 0.0359(3) 0.7385(5) 0.2596(4) 0.105(3) Uani 1 1 d . . . . .
H44A H 0.012850 0.787068 0.271885 0.126 Uiso 1 1 calc R U . . .
H44B H 0.094876 0.748434 0.249898 0.126 Uiso 1 1 calc R U . . .
C47 C -0.0659(2) 0.6954(2) 0.9288(2) 0.0404(9) Uani 1 1 d . . . . .
H47A H -0.039392 0.665516 0.961369 0.048 Uiso 1 1 calc R U . . .
H47B H -0.127905 0.691632 0.930817 0.048 Uiso 1 1 calc R U . . .
C52 C -0.3246(3) 0.9337(3) 0.7382(3) 0.0568(12) Uani 1 1 d . . . . .
H52A H -0.371064 0.906370 0.704954 0.068 Uiso 1 1 calc R U . . .
H52B H -0.350730 0.961226 0.776093 0.068 Uiso 1 1 calc R U . . .
C53 C 0.14665(18) 0.5132(2) 0.63018(19) 0.0308(8) Uani 1 1 d . . . . .
C55 C 0.17440(17) 0.5050(2) 0.42112(19) 0.0301(7) Uani 1 1 d . . . . .
C58 C -0.2297(3) 0.9120(3) 0.2555(2) 0.0537(11) Uani 1 1 d . . . . .
H58A H -0.246233 0.869167 0.219588 0.080 Uiso 1 1 calc R U . . .
H58B H -0.189301 0.946029 0.239961 0.080 Uiso 1 1 calc R U . . .
H58C H -0.280289 0.937476 0.266085 0.080 Uiso 1 1 calc R U . . .
C60 C -0.0106(7) 0.7030(11) 0.2005(5) 0.327(15) Uani 1 1 d . . . . .
H60A H -0.034091 0.743493 0.178683 0.393 Uiso 1 1 calc R U . . .
H60B H -0.059715 0.677499 0.215878 0.393 Uiso 1 1 calc R U . . .
C63 C -0.0318(2) 0.7756(3) 0.9506(2) 0.0490(10) Uani 1 1 d . . . . .
H63A H -0.064470 0.806701 0.922647 0.059 Uiso 1 1 calc R U . . .
H63B H 0.028300 0.780758 0.942133 0.059 Uiso 1 1 calc R U . . .
C66 C -0.2780(4) 0.9885(4) 0.7040(3) 0.0817(17) Uani 1 1 d . . . . .
H66A H -0.254973 0.962059 0.664526 0.123 Uiso 1 1 calc R U . . .
H66B H -0.231405 1.015532 0.736304 0.123 Uiso 1 1 calc R U . . .
H66C H -0.317397 1.023435 0.688873 0.123 Uiso 1 1 calc R U . . .
C68 C 0.22264(17) 0.4660(2) 0.46453(18) 0.0290(7) Uani 1 1 d . . . . .
C69 C 0.18481(18) 0.4954(2) 0.35264(19) 0.0311(8) Uani 1 1 d . . . . .
H69 H 0.151279 0.520546 0.322606 0.037 Uiso 1 1 calc R U . . .
C73 C 0.0114(7) 0.6503(6) 0.1438(5) 0.173(6) Uani 1 1 d . . . . .
H73A H -0.029468 0.650616 0.103290 0.260 Uiso 1 1 calc R U . . .
H73B H 0.009672 0.600579 0.155835 0.260 Uiso 1 1 calc R U . . .
H73C H 0.068655 0.664312 0.134143 0.260 Uiso 1 1 calc R U . . .
C77 C -0.0374(3) 0.8031(3) 1.0257(3) 0.0693(15) Uani 1 1 d . . . . .
H77A H -0.096751 0.798066 1.034352 0.104 Uiso 1 1 calc R U . . .
H77B H -0.015884 0.855245 1.037350 0.104 Uiso 1 1 calc R U . . .
H77C H -0.003174 0.773763 1.053680 0.104 Uiso 1 1 calc R U . . .
C81 C 0.19122(19) 0.4589(2) 0.72843(19) 0.0344(8) Uani 1 1 d . . . . .
H81A H 0.131899 0.441923 0.732166 0.041 Uiso 1 1 calc R U . . .
H81B H 0.206975 0.505508 0.760882 0.041 Uiso 1 1 calc R U . . .
C82 C 0.28268(18) 0.42017(19) 0.44018(19) 0.0306(8) Uani 1 1 d . . . . .
H82 H 0.316117 0.395153 0.470402 0.037 Uiso 1 1 calc R U . . .
C84 C 0.24385(18) 0.4493(2) 0.32794(18) 0.0313(8) Uani 1 1 d . . . . .
C93 C 0.2506(2) 0.4006(2) 0.7439(2) 0.0409(9) Uani 1 1 d . . . . .
H93A H 0.308697 0.416707 0.736124 0.049 Uiso 1 1 calc R U . . .
H93B H 0.232289 0.353857 0.712315 0.049 Uiso 1 1 calc R U . . .
C94 C 0.29404(17) 0.4108(2) 0.37107(18) 0.0299(7) Uani 1 1 d . . . . .
C99 C 0.2520(2) 0.3870(3) 0.8166(2) 0.0455(10) Uani 1 1 d . . . . .
H99A H 0.273006 0.433221 0.848107 0.055 Uiso 1 1 calc R U . . .
H99B H 0.193296 0.373598 0.825025 0.055 Uiso 1 1 calc R U . . .
C100 C 0.35324(18) 0.3602(2) 0.34143(18) 0.0298(7) Uani 1 1 d . . . . .
C101 C 0.29658(18) 0.3936(2) 0.22917(19) 0.0320(8) Uani 1 1 d . . . . .
C104 C 0.3077(3) 0.3260(3) 0.8318(3) 0.0681(14) Uani 1 1 d . . . . .
H10A H 0.282965 0.278747 0.805004 0.102 Uiso 1 1 calc R U . . .
H10B H 0.311410 0.322867 0.880467 0.102 Uiso 1 1 calc R U . . .
H10C H 0.364646 0.336870 0.819900 0.102 Uiso 1 1 calc R U . . .
C105 C 0.34754(18) 0.3538(2) 0.26830(19) 0.0321(8) Uani 1 1 d . . . . .
C107 C 0.29170(18) 0.3846(2) 0.15629(19) 0.0316(8) Uani 1 1 d . . . . .
C111 C 0.39644(18) 0.3027(2) 0.23496(19) 0.0322(8) Uani 1 1 d . . . . .
C113 C 0.45279(18) 0.2724(2) 0.34510(19) 0.0311(8) Uani 1 1 d . . . . .
C114 C 0.34022(18) 0.3317(2) 0.12393(19) 0.0323(8) Uani 1 1 d . . . . .
C116 C 0.44838(18) 0.2603(2) 0.27310(19) 0.0329(8) Uani 1 1 d . . . . .
C117 C 0.39005(19) 0.2917(2) 0.1645(2) 0.0343(8) Uani 1 1 d . . . . .
C118 C 0.50645(17) 0.2282(2) 0.37930(19) 0.0306(8) Uani 1 1 d . . . . .
C120 C 0.23843(19) 0.4365(2) 0.05810(19) 0.0345(8) Uani 1 1 d . . . . .
H12A H 0.221766 0.387857 0.029036 0.041 Uiso 1 1 calc R U . . .
H12B H 0.295416 0.454212 0.049050 0.041 Uiso 1 1 calc R U . . .
C121 C 0.49361(18) 0.2075(2) 0.23926(19) 0.0337(8) Uani 1 1 d . . . . .
C122 C 0.43554(18) 0.2362(2) 0.13027(19) 0.0331(8) Uani 1 1 d . . . . .
C124 C 0.55294(18) 0.1731(2) 0.34358(19) 0.0314(8) Uani 1 1 d . . . . .
C127 C 0.42662(18) 0.2276(2) 0.05954(19) 0.0339(8) Uani 1 1 d . . . . .
C130 C 0.1747(2) 0.4910(2) 0.0435(2) 0.0381(9) Uani 1 1 d . . . . .
H13A H 0.191928 0.539048 0.073453 0.046 Uiso 1 1 calc R U . . .
H13B H 0.118511 0.473035 0.053903 0.046 Uiso 1 1 calc R U . . .
C131 C 0.54604(18) 0.1620(2) 0.2722(2) 0.0336(8) Uani 1 1 d . . . . .
C132 C 0.48616(18) 0.1950(2) 0.16686(19) 0.0327(8) Uani 1 1 d . . . . .
C133 C 0.45436(19) 0.1912(2) 0.4744(2) 0.0377(9) Uani 1 1 d . . . . .
H13C H 0.465504 0.138575 0.462440 0.045 Uiso 1 1 calc R U . . .
H13D H 0.396331 0.197634 0.453457 0.045 Uiso 1 1 calc R U . . .
C135 C 0.47313(18) 0.1743(2) 0.02575(19) 0.0339(8) Uani 1 1 d . . . . .
C138 C 0.1672(2) 0.5024(3) -0.0305(2) 0.0447(10) Uani 1 1 d . . . . .
H13E H 0.222989 0.522316 -0.040176 0.054 Uiso 1 1 calc R U . . .
H13F H 0.152912 0.453837 -0.060335 0.054 Uiso 1 1 calc R U . . .
C140 C 0.53249(18) 0.1405(2) 0.1358(2) 0.0324(8) Uani 1 1 d . . . . .
C143 C 0.4606(2) 0.2123(2) 0.5503(2) 0.0415(9) Uani 1 1 d . . . . .
H14A H 0.417668 0.181187 0.567453 0.050 Uiso 1 1 calc R U . . .
H14B H 0.517414 0.201900 0.570876 0.050 Uiso 1 1 calc R U . . .
C144 C 0.6431(2) 0.0738(2) 0.3590(2) 0.0395(9) Uani 1 1 d . . . . .
H14C H 0.686373 0.089372 0.331127 0.047 Uiso 1 1 calc R U . . .
H14D H 0.602626 0.035384 0.330065 0.047 Uiso 1 1 calc R U . . .
C148 C 0.1004(3) 0.5546(3) -0.0482(3) 0.0587(12) Uani 1 1 d . . . . .
H14E H 0.098814 0.559676 -0.096243 0.088 Uiso 1 1 calc R U . . .
H14F H 0.114750 0.603168 -0.019590 0.088 Uiso 1 1 calc R U . . .
H14G H 0.044675 0.534605 -0.039974 0.088 Uiso 1 1 calc R U . . .
C153 C 0.4475(2) 0.2917(2) 0.5729(2) 0.0497(10) Uani 1 1 d . . . . .
H15A H 0.391233 0.302423 0.551587 0.060 Uiso 1 1 calc R U . . .
H15B H 0.491246 0.322874 0.556667 0.060 Uiso 1 1 calc R U . . .
C156 C 0.6846(2) 0.0444(2) 0.4190(2) 0.0405(9) Uani 1 1 d . . . . .
H15C H 0.722232 0.084571 0.448372 0.049 Uiso 1 1 calc R U . . .
H15D H 0.720520 0.004754 0.402619 0.049 Uiso 1 1 calc R U . . .
C158 C 0.4328(2) 0.1991(2) -0.0870(2) 0.0411(9) Uani 1 1 d . . . . .
H15E H 0.458033 0.250863 -0.077156 0.049 Uiso 1 1 calc R U . . .
H15F H 0.371728 0.199188 -0.081450 0.049 Uiso 1 1 calc R U . . .
C164 C 0.4521(3) 0.3130(3) 0.6510(3) 0.0651(14) Uani 1 1 d . . . . .
H16A H 0.445483 0.366002 0.662898 0.098 Uiso 1 1 calc R U . . .
H16B H 0.507215 0.301663 0.672620 0.098 Uiso 1 1 calc R U . . .
H16C H 0.406492 0.284752 0.667189 0.098 Uiso 1 1 calc R U . . .
C167 C 0.6223(2) 0.0138(3) 0.4613(2) 0.0515(11) Uani 1 1 d . . . . .
H16D H 0.586497 -0.028154 0.432698 0.062 Uiso 1 1 calc R U . . .
H16E H 0.584437 0.052620 0.475977 0.062 Uiso 1 1 calc R U . . .
C168 C 0.6248(2) 0.0348(2) 0.0530(2) 0.0422(9) Uani 1 1 d . . . . .
H16F H 0.594614 -0.001025 0.075789 0.051 Uiso 1 1 calc R U . . .
H16G H 0.668041 0.065366 0.087063 0.051 Uiso 1 1 calc R U . . .
C171 C 0.4440(2) 0.1641(2) -0.1591(2) 0.0427(9) Uani 1 1 d . . . . .
H17A H 0.418510 0.112518 -0.167417 0.051 Uiso 1 1 calc R U . . .
H17B H 0.411873 0.191141 -0.191374 0.051 Uiso 1 1 calc R U . . .
C177 C 0.6661(3) -0.0123(3) 0.5240(3) 0.0691(15) Uani 1 1 d . . . . .
H17C H 0.701563 -0.052378 0.509656 0.104 Uiso 1 1 calc R U . . .
H17D H 0.623123 -0.030376 0.550123 0.104 Uiso 1 1 calc R U . . .
H17E H 0.701736 0.028968 0.552414 0.104 Uiso 1 1 calc R U . . .
C180 C 0.6663(2) -0.0052(2) -0.0046(2) 0.0403(9) Uani 1 1 d . . . . .
H18A H 0.622173 -0.035630 -0.038035 0.048 Uiso 1 1 calc R U . . .
H18B H 0.693883 0.031478 -0.028132 0.048 Uiso 1 1 calc R U . . .
C183 C 0.5345(3) 0.1635(3) -0.1743(3) 0.0613(13) Uani 1 1 d . . . . .
H18C H 0.565927 0.132990 -0.144901 0.074 Uiso 1 1 calc R U . . .
H18D H 0.561721 0.214601 -0.163058 0.074 Uiso 1 1 calc R U . . .
C189 C 0.7316(2) -0.0543(3) 0.0199(3) 0.0538(11) Uani 1 1 d . . . . .
H18E H 0.703209 -0.094138 0.039316 0.065 Uiso 1 1 calc R U . . .
H18F H 0.772770 -0.024931 0.056521 0.065 Uiso 1 1 calc R U . . .
C192 C 0.5412(3) 0.1333(3) -0.2484(3) 0.0680(14) Uani 1 1 d . . . . .
H19C H 0.510400 0.163418 -0.277747 0.102 Uiso 1 1 calc R U . . .
H19D H 0.516436 0.082036 -0.259321 0.102 Uiso 1 1 calc R U . . .
H19E H 0.601115 0.134876 -0.255897 0.102 Uiso 1 1 calc R U . . .
C195 C 0.7790(3) -0.0886(3) -0.0378(3) 0.0752(16) Uani 1 1 d . . . . .
H19F H 0.738003 -0.113998 -0.075795 0.113 Uiso 1 1 calc R U . . .
H19G H 0.816600 -0.124240 -0.021467 0.113 Uiso 1 1 calc R U . . .
H19H H 0.812911 -0.049639 -0.053256 0.113 Uiso 1 1 calc R U . . .
S203 S 0.12041(4) 0.83957(5) 0.68015(5) 0.0299(2) Uani 1 1 d . . . . .
S232 S 0.34358(4) 0.64234(5) 0.85279(4) 0.02911(19) Uani 1 1 d . . . . .
O204 O 0.15488(13) 0.91438(14) 0.68718(13) 0.0351(6) Uani 1 1 d . . . . .
O205 O 0.02967(12) 0.82656(15) 0.67129(14) 0.0381(6) Uani 1 1 d . . . . .
O213 O 0.12811(13) 0.81463(14) 0.50122(13) 0.0338(6) Uani 1 1 d . . . . .
O217 O 0.12658(15) 0.85315(16) 0.85999(14) 0.0440(7) Uani 1 1 d . . . . .
O221 O 0.22306(12) 0.72228(14) 0.44214(12) 0.0329(5) Uani 1 1 d . . . . .
O224 O 0.20970(16) 0.77331(17) 0.92627(14) 0.0469(7) Uani 1 1 d . . . . .
O247 O 0.29676(13) 0.58171(14) 0.87224(13) 0.0351(6) Uani 1 1 d . . . . .
O248 O 0.41586(13) 0.67773(15) 0.89855(13) 0.0371(6) Uani 1 1 d . . . . .
O255 O 0.48674(12) 0.51604(14) 0.63786(12) 0.0309(5) Uani 1 1 d . . . . .
O262 O 0.48322(13) 0.52510(15) 0.76703(13) 0.0358(6) Uani 1 1 d . . . . .
N227 N 0.33071(14) 0.63356(16) 0.51514(15) 0.0291(6) Uani 1 1 d . . . . .
H227 H 0.332421 0.628175 0.470891 0.035 Uiso 1 1 calc R U . . .
C202 C 0.37177(18) 0.6149(2) 0.76718(18) 0.0288(7) Uani 1 1 d . . . . .
C206 C 0.16883(18) 0.7819(2) 0.61439(19) 0.0323(8) Uani 1 1 d . . . . .
C207 C 0.16729(17) 0.7960(2) 0.74952(19) 0.0316(8) Uani 1 1 d . . . . .
C208 C 0.21948(17) 0.7366(2) 0.64872(18) 0.0295(7) Uani 1 1 d . . . . .
C209 C 0.17071(17) 0.7763(2) 0.54382(19) 0.0299(7) Uani 1 1 d . . . . .
C210 C 0.21834(17) 0.7444(2) 0.72031(19) 0.0305(8) Uani 1 1 d . . . . .
C211 C 0.16834(19) 0.8047(2) 0.82013(19) 0.0332(8) Uani 1 1 d . . . . .
C212 C 0.27235(18) 0.6883(2) 0.61672(18) 0.0300(7) Uani 1 1 d . . . . .
C214 C 0.22494(17) 0.72620(19) 0.51085(18) 0.0290(7) Uani 1 1 d . . . . .
C215 C 0.26902(17) 0.7039(2) 0.75792(19) 0.0308(8) Uani 1 1 d . . . . .
C216 C 0.22004(19) 0.7604(2) 0.86002(19) 0.0332(8) Uani 1 1 d . . . . .
C218 C 0.32323(17) 0.6468(2) 0.65632(18) 0.0283(7) Uani 1 1 d . . . . .
C219 C 0.27632(17) 0.68169(19) 0.54620(18) 0.0280(7) Uani 1 1 d . . . . .
C220 C 0.07062(19) 0.8674(2) 0.5267(2) 0.0352(8) Uani 1 1 d . . . . .
H22A H 0.101994 0.907526 0.560832 0.042 Uiso 1 1 calc R U . . .
H22B H 0.026467 0.842823 0.548408 0.042 Uiso 1 1 calc R U . . .
C222 C 0.32227(18) 0.6538(2) 0.72592(19) 0.0309(8) Uani 1 1 d . . . . .
C223 C 0.27209(18) 0.7101(2) 0.82832(18) 0.0308(8) Uani 1 1 d . . . . .
C225 C 0.0702(2) 0.8995(2) 0.8284(2) 0.0432(9) Uani 1 1 d . . . . .
H22C H 0.023143 0.868862 0.798335 0.052 Uiso 1 1 calc R U . . .
H22D H 0.101254 0.929173 0.800445 0.052 Uiso 1 1 calc R U . . .
C226 C 0.37899(17) 0.60003(19) 0.62524(18) 0.0271(7) Uani 1 1 d . . . . .
C230 C 0.03052(18) 0.8983(2) 0.4663(2) 0.0360(8) Uani 1 1 d . . . . .
H23C H -0.013996 0.930421 0.481196 0.043 Uiso 1 1 calc R U . . .
H23D H 0.002471 0.856812 0.431779 0.043 Uiso 1 1 calc R U . . .
C231 C 0.2967(2) 0.7600(3) 0.4229(2) 0.0452(10) Uani 1 1 d . . . . .
H23E H 0.349205 0.740538 0.442247 0.054 Uiso 1 1 calc R U . . .
H23F H 0.298798 0.813638 0.440636 0.054 Uiso 1 1 calc R U . . .
C233 C 0.2568(3) 0.7334(3) 0.9728(2) 0.0483(10) Uani 1 1 d . . . . .
H23G H 0.318135 0.749408 0.978113 0.058 Uiso 1 1 calc R U . . .
H23H H 0.249194 0.679595 0.955671 0.058 Uiso 1 1 calc R U . . .
C234 C 0.0357(2) 0.9497(2) 0.8840(2) 0.0457(10) Uani 1 1 d . . . . .
H23I H 0.082955 0.982589 0.911632 0.055 Uiso 1 1 calc R U . . .
H23J H 0.010010 0.919504 0.914339 0.055 Uiso 1 1 calc R U . . .
C237 C 0.43031(18) 0.56162(19) 0.66580(18) 0.0287(7) Uani 1 1 d . . . . .
C238 C 0.37908(17) 0.59662(19) 0.55298(18) 0.0279(7) Uani 1 1 d . . . . .
C242 C 0.0927(2) 0.9423(2) 0.4335(2) 0.0407(9) Uani 1 1 d . . . . .
H24A H 0.137451 0.910414 0.418533 0.049 Uiso 1 1 calc R U . . .
H24B H 0.120464 0.984212 0.467649 0.049 Uiso 1 1 calc R U . . .
C245 C 0.2902(2) 0.7474(3) 0.3468(2) 0.0454(10) Uani 1 1 d . . . . .
H24C H 0.339539 0.774345 0.333185 0.054 Uiso 1 1 calc R U . . .
H24D H 0.238197 0.768531 0.328527 0.054 Uiso 1 1 calc R U . . .
C246 C 0.42868(17) 0.56689(19) 0.73747(18) 0.0282(7) Uani 1 1 d . . . . .
C251 C 0.2217(3) 0.7512(3) 1.0406(2) 0.0533(11) Uani 1 1 d . . . . .
H25A H 0.160411 0.734781 1.034155 0.064 Uiso 1 1 calc R U . . .
H25B H 0.250713 0.723071 1.073557 0.064 Uiso 1 1 calc R U . . .
C254 C -0.0307(3) 0.9965(3) 0.8551(3) 0.0629(14) Uani 1 1 d . . . . .
H25C H -0.056772 1.024151 0.893012 0.076 Uiso 1 1 calc R U . . .
H25D H -0.076129 0.963632 0.825256 0.076 Uiso 1 1 calc R U . . .
C258 C 0.0502(3) 0.9721(3) 0.3726(2) 0.0494(10) Uani 1 1 d . . . . .
H25E H 0.023701 0.930738 0.338166 0.074 Uiso 1 1 calc R U . . .
H25F H 0.092760 1.000206 0.353125 0.074 Uiso 1 1 calc R U . . .
H25G H 0.006561 1.004468 0.387300 0.074 Uiso 1 1 calc R U . . .
C261 C 0.2873(3) 0.6663(3) 0.3150(3) 0.0583(12) Uani 1 1 d . . . . .
H26A H 0.338006 0.644530 0.334773 0.070 Uiso 1 1 calc R U . . .
H26B H 0.236428 0.639752 0.326749 0.070 Uiso 1 1 calc R U . . .
C265 C 0.2329(3) 0.8318(3) 1.0698(3) 0.0686(14) Uani 1 1 d . . . . .
H26C H 0.199705 0.859857 1.039110 0.082 Uiso 1 1 calc R U . . .
H26D H 0.293532 0.849478 1.073232 0.082 Uiso 1 1 calc R U . . .
C268 C 0.0066(4) 1.0510(4) 0.8146(3) 0.090(2) Uani 1 1 d . . . . .
H26E H 0.028262 1.023792 0.774851 0.135 Uiso 1 1 calc R U . . .
H26F H 0.053131 1.082403 0.843405 0.135 Uiso 1 1 calc R U . . .
H26G H -0.037614 1.081913 0.799429 0.135 Uiso 1 1 calc R U . . .
C269 C 0.49064(17) 0.50990(19) 0.56839(18) 0.0281(7) Uani 1 1 d . . . . .
C275 C 0.2848(4) 0.6547(4) 0.2380(3) 0.0825(18) Uani 1 1 d . . . . .
H27C H 0.234966 0.676487 0.218068 0.124 Uiso 1 1 calc R U . . .
H27D H 0.281159 0.601611 0.220199 0.124 Uiso 1 1 calc R U . . .
H27E H 0.336480 0.678554 0.226034 0.124 Uiso 1 1 calc R U . . .
C276 C 0.47960(19) 0.5165(2) 0.83675(18) 0.0325(8) Uani 1 1 d . . . . .
H27F H 0.421074 0.500257 0.843455 0.039 Uiso 1 1 calc R U . . .
H27G H 0.497282 0.563870 0.867562 0.039 Uiso 1 1 calc R U . . .
C279 C 0.2030(4) 0.8459(4) 1.1411(3) 0.091(2) Uani 1 1 d . . . . .
H27H H 0.143471 0.827073 1.137976 0.137 Uiso 1 1 calc R U . . .
H27I H 0.208503 0.899193 1.158445 0.137 Uiso 1 1 calc R U . . .
H27J H 0.238162 0.820533 1.172254 0.137 Uiso 1 1 calc R U . . .
C283 C 0.54974(17) 0.46354(19) 0.54384(18) 0.0279(7) Uani 1 1 d . . . . .
H283 H 0.583463 0.438950 0.574250 0.033 Uiso 1 1 calc R U . . .
C287 C 0.53974(19) 0.4585(2) 0.85129(19) 0.0338(8) Uani 1 1 d . . . . .
H28A H 0.597885 0.475781 0.844494 0.041 Uiso 1 1 calc R U . . .
H28B H 0.522576 0.412271 0.818695 0.041 Uiso 1 1 calc R U . . .
C294 C 0.56015(17) 0.45270(19) 0.47552(18) 0.0276(7) Uani 1 1 d . . . . .
C297 C 0.5403(2) 0.4428(2) 0.9237(2) 0.0380(8) Uani 1 1 d . . . . .
H29A H 0.556372 0.489391 0.956044 0.046 Uiso 1 1 calc R U . . .
H29B H 0.482128 0.425100 0.930076 0.046 Uiso 1 1 calc R U . . .
C300 C 0.6008(2) 0.3858(3) 0.9401(2) 0.0489(10) Uani 1 1 d . . . . .
H30C H 0.587201 0.340337 0.906704 0.073 Uiso 1 1 calc R U . . .
H30D H 0.595355 0.375028 0.985839 0.073 Uiso 1 1 calc R U . . .
H30E H 0.659246 0.405049 0.938320 0.073 Uiso 1 1 calc R U . . .

loop_
_atom_site_aniso_label
_atom_site_aniso_U_11
_atom_site_aniso_U_22
_atom_site_aniso_U_33
_atom_site_aniso_U_23
_atom_site_aniso_U_13
_atom_site_aniso_U_12
S2 0.0178(3) 0.0412(5) 0.0348(5) 0.0048(4) 0.0001(3) 0.0095(3)
S31 0.0216(3) 0.0410(5) 0.0315(5) 0.0046(4) -0.0015(3) 0.0078(3)
S119 0.0233(3) 0.0406(5) 0.0341(5) 0.0043(4) 0.0006(3) 0.0112(3)
S139 0.0209(3) 0.0373(5) 0.0397(5) 0.0053(4) 0.0018(3) 0.0103(3)
O3 0.0290(11) 0.0411(15) 0.0403(15) 0.0047(12) 0.0033(10) 0.0117(9)
O4 0.0156(9) 0.0593(18) 0.0443(16) 0.0080(13) -0.0010(10) 0.0088(10)
O12 0.0276(10) 0.0462(16) 0.0351(15) 0.0087(12) -0.0009(10) 0.0188(10)
O15 0.0332(12) 0.0566(18) 0.0384(16) 0.0057(13) 0.0095(11) 0.0233(11)
O20 0.0263(10) 0.0520(16) 0.0331(14) 0.0077(12) 0.0005(10) 0.0134(10)
O22 0.0291(11) 0.0620(19) 0.0320(15) 0.0090(13) 0.0031(10) 0.0189(11)
O45 0.0248(10) 0.0506(16) 0.0343(15) -0.0011(12) -0.0048(10) 0.0085(10)
O46 0.0303(11) 0.0437(16) 0.0427(16) 0.0102(12) 0.0027(10) 0.0060(10)
O54 0.0280(10) 0.0395(14) 0.0324(14) 0.0055(11) -0.0011(10) 0.0134(9)
O67 0.0305(11) 0.0498(16) 0.0338(15) 0.0076(12) -0.0005(10) 0.0183(10)
O96 0.0287(10) 0.0439(15) 0.0327(14) 0.0053(12) 0.0031(10) 0.0192(9)
O115 0.0312(11) 0.0512(17) 0.0337(15) 0.0096(12) -0.0002(10) 0.0214(10)
O123 0.0215(10) 0.0393(14) 0.0364(15) 0.0066(11) -0.0019(9) 0.0072(9)
O125 0.0327(11) 0.0454(16) 0.0401(15) 0.0071(12) 0.0090(10) 0.0114(10)
O126 0.0235(10) 0.0523(17) 0.0431(16) -0.0001(13) -0.0041(10) 0.0116(10)
O134 0.0279(11) 0.0431(15) 0.0402(15) 0.0078(12) -0.0022(10) 0.0176(10)
O145 0.0403(12) 0.0494(17) 0.0343(15) 0.0025(13) -0.0004(11) 0.0200(11)
O149 0.0399(12) 0.0365(15) 0.0458(17) 0.0061(12) 0.0020(11) 0.0082(10)
O150 0.0178(10) 0.0572(18) 0.0442(16) 0.0051(13) -0.0008(10) 0.0126(10)
O157 0.0367(12) 0.0472(17) 0.0439(17) 0.0008(13) 0.0045(11) 0.0240(11)
N26 0.0231(12) 0.0394(17) 0.0303(16) 0.0021(13) -0.0024(11) 0.0076(11)
N106 0.0229(12) 0.0354(16) 0.0336(17) 0.0002(13) 0.0019(11) 0.0078(11)
C1 0.0213(14) 0.039(2) 0.038(2) 0.0005(17) 0.0038(14) 0.0082(13)
C5 0.0203(13) 0.037(2) 0.037(2) 0.0025(16) -0.0038(13) 0.0061(12)
C6 0.0206(13) 0.0356(19) 0.039(2) 0.0028(16) 0.0006(13) 0.0093(12)
C7 0.0207(13) 0.0350(19) 0.033(2) 0.0028(15) -0.0032(13) 0.0079(12)
C8 0.0181(13) 0.0338(19) 0.035(2) 0.0031(15) -0.0040(13) 0.0077(12)
C9 0.0159(13) 0.044(2) 0.041(2) 0.0008(17) 0.0027(13) 0.0063(12)
C10 0.0161(13) 0.044(2) 0.0304(19) 0.0029(16) -0.0039(12) 0.0073(12)
C11 0.0234(14) 0.0346(19) 0.034(2) 0.0031(15) -0.0014(13) 0.0076(12)
C13 0.0227(14) 0.039(2) 0.0272(18) 0.0037(15) -0.0059(13) 0.0063(12)
C14 0.0239(14) 0.045(2) 0.031(2) 0.0009(16) 0.0015(14) 0.0063(13)
C16 0.0192(13) 0.038(2) 0.037(2) -0.0005(16) -0.0022(13) 0.0084(12)
C17 0.0209(14) 0.038(2) 0.033(2) 0.0015(16) -0.0014(13) 0.0075(12)
C18 0.0214(14) 0.0344(19) 0.0324(19) 0.0001(15) -0.0012(13) 0.0079(12)
C19 0.0244(15) 0.050(2) 0.043(2) 0.0104(18) 0.0037(14) 0.0206(14)
C21 0.0194(13) 0.042(2) 0.031(2) 0.0044(16) -0.0018(13) 0.0070(12)
C23 0.0284(16) 0.045(2) 0.046(2) 0.0043(18) 0.0012(15) 0.0138(14)
C24 0.0203(14) 0.038(2) 0.037(2) 0.0006(16) -0.0006(13) 0.0075(12)
C25 0.0218(14) 0.0367(19) 0.0307(19) 0.0002(15) -0.0047(13) 0.0056(12)
C27 0.0245(15) 0.044(2) 0.043(2) 0.0067(18) -0.0006(14) 0.0151(13)
C30 0.044(2) 0.160(6) 0.041(3) 0.037(3) -0.001(2) -0.024(3)
C32 0.0357(17) 0.057(3) 0.037(2) 0.0108(19) 0.0054(16) 0.0180(16)
C35 0.0314(16) 0.051(2) 0.044(2) 0.0033(19) 0.0074(16) 0.0104(15)
C36 0.0227(14) 0.042(2) 0.0272(19) 0.0006(16) -0.0017(13) 0.0054(13)
C37 0.0201(13) 0.038(2) 0.033(2) -0.0013(16) -0.0012(13) 0.0096(12)
C38 0.0200(13) 0.0358(19) 0.032(2) -0.0035(15) -0.0039(13) 0.0063(12)
C42 0.0339(17) 0.044(2) 0.049(3) 0.0100(19) -0.0031(16) 0.0104(15)
C44 0.063(3) 0.166(8) 0.109(6) 0.088(6) 0.013(3) 0.013(4)
C47 0.0352(17) 0.054(3) 0.033(2) 0.0059(18) 0.0048(15) 0.0133(15)
C52 0.049(2) 0.061(3) 0.063(3) 0.007(2) 0.012(2) 0.020(2)
C53 0.0205(13) 0.0356(19) 0.035(2) 0.0054(16) -0.0062(13) 0.0096(12)
C55 0.0192(13) 0.0334(18) 0.036(2) 0.0020(15) -0.0022(13) 0.0061(12)
C58 0.056(2) 0.052(3) 0.052(3) 0.014(2) -0.005(2) 0.0039(19)
C60 0.208(11) 0.65(4) 0.066(6) 0.032(12) -0.004(7) -0.298(19)
C63 0.0396(19) 0.057(3) 0.048(3) 0.000(2) 0.0045(18) 0.0046(17)
C66 0.092(4) 0.074(4) 0.083(5) 0.012(3) 0.015(3) 0.037(3)
C68 0.0192(13) 0.0349(19) 0.0298(19) -0.0022(15) -0.0013(12) 0.0049(12)
C69 0.0231(14) 0.0333(19) 0.036(2) 0.0036(15) -0.0020(13) 0.0099(12)
C73 0.221(11) 0.126(8) 0.150(10) 0.063(8) -0.084(9) -0.075(8)
C77 0.068(3) 0.079(4) 0.053(3) -0.009(3) -0.001(2) 0.005(3)
C81 0.0293(15) 0.039(2) 0.035(2) 0.0068(16) -0.0009(14) 0.0088(13)
C82 0.0216(14) 0.0310(18) 0.038(2) 0.0054(15) -0.0032(13) 0.0066(12)
C84 0.0224(14) 0.039(2) 0.0307(19) 0.0052(16) -0.0045(13) 0.0058(12)
C93 0.0382(17) 0.049(2) 0.036(2) 0.0074(18) -0.0020(16) 0.0171(16)
C94 0.0193(13) 0.0357(19) 0.0323(19) 0.0011(15) -0.0012(13) 0.0037(12)
C99 0.049(2) 0.049(3) 0.039(2) 0.0080(19) 0.0000(18) 0.0165(17)
C100 0.0210(13) 0.0339(19) 0.034(2) 0.0036(15) -0.0011(13) 0.0076(12)
C101 0.0218(14) 0.037(2) 0.036(2) 0.0041(16) 0.0006(13) 0.0100(12)
C104 0.097(3) 0.063(3) 0.044(3) 0.010(2) -0.008(3) 0.035(3)
C105 0.0213(14) 0.037(2) 0.037(2) 0.0032(16) 0.0021(13) 0.0100(12)
C107 0.0212(14) 0.039(2) 0.034(2) 0.0053(16) -0.0028(13) 0.0110(12)
C111 0.0228(14) 0.040(2) 0.033(2) 0.0055(16) -0.0006(13) 0.0109(13)
C113 0.0198(13) 0.0337(19) 0.039(2) 0.0019(16) 0.0012(13) 0.0074(12)
C114 0.0227(14) 0.042(2) 0.032(2) 0.0052(16) 0.0014(13) 0.0099(13)
C116 0.0231(14) 0.040(2) 0.035(2) 0.0045(16) -0.0003(14) 0.0107(13)
C117 0.0232(14) 0.042(2) 0.039(2) 0.0075(17) 0.0010(14) 0.0113(13)
C118 0.0170(13) 0.0373(19) 0.036(2) 0.0020(16) -0.0018(13) 0.0074(12)
C120 0.0248(14) 0.046(2) 0.035(2) 0.0112(17) 0.0004(14) 0.0119(13)
C121 0.0226(14) 0.040(2) 0.037(2) 0.0032(16) -0.0009(14) 0.0092(13)
C122 0.0225(14) 0.040(2) 0.036(2) 0.0031(16) 0.0027(13) 0.0117(13)
C124 0.0188(13) 0.038(2) 0.037(2) 0.0080(16) -0.0022(13) 0.0080(12)
C127 0.0211(14) 0.043(2) 0.036(2) 0.0042(17) 0.0016(13) 0.0072(13)
C130 0.0267(15) 0.049(2) 0.041(2) 0.0117(18) 0.0032(15) 0.0157(14)
C131 0.0205(14) 0.039(2) 0.040(2) 0.0065(17) -0.0017(14) 0.0063(13)
C132 0.0204(14) 0.040(2) 0.038(2) 0.0075(17) 0.0005(13) 0.0069(12)
C133 0.0229(14) 0.043(2) 0.047(2) 0.0087(18) 0.0026(15) 0.0023(13)
C135 0.0229(14) 0.042(2) 0.035(2) 0.0023(16) 0.0005(14) 0.0067(13)
C138 0.0366(18) 0.058(3) 0.043(2) 0.015(2) 0.0020(16) 0.0160(16)
C140 0.0216(14) 0.0336(19) 0.042(2) 0.0054(16) 0.0039(14) 0.0095(12)
C143 0.0302(16) 0.056(3) 0.041(2) 0.0142(19) 0.0025(15) 0.0064(15)
C144 0.0308(16) 0.044(2) 0.045(2) 0.0067(18) 0.0030(15) 0.0167(14)
C148 0.051(2) 0.077(4) 0.053(3) 0.025(3) 0.000(2) 0.024(2)
C153 0.045(2) 0.047(3) 0.055(3) 0.008(2) 0.0021(19) -0.0014(17)
C156 0.0284(16) 0.042(2) 0.051(3) 0.0069(19) -0.0031(16) 0.0135(14)
C158 0.0363(17) 0.048(2) 0.039(2) 0.0059(19) 0.0019(16) 0.0176(15)
C164 0.062(3) 0.073(4) 0.057(3) 0.001(3) 0.013(2) -0.005(2)
C167 0.0370(18) 0.053(3) 0.065(3) 0.022(2) -0.0084(19) 0.0003(17)
C168 0.0337(16) 0.047(2) 0.045(2) 0.0035(19) 0.0006(16) 0.0205(15)
C171 0.0468(19) 0.043(2) 0.039(2) 0.0028(18) 0.0072(17) 0.0139(16)
C177 0.058(3) 0.072(4) 0.078(4) 0.036(3) -0.012(2) -0.014(2)
C180 0.0318(16) 0.042(2) 0.048(2) 0.0031(18) 0.0081(16) 0.0134(14)
C183 0.050(2) 0.069(3) 0.063(3) -0.004(3) 0.018(2) 0.005(2)
C189 0.0393(19) 0.064(3) 0.061(3) 0.011(2) 0.0073(19) 0.0200(18)
C192 0.083(3) 0.062(3) 0.066(3) 0.009(3) 0.038(3) 0.016(2)
C195 0.072(3) 0.081(4) 0.084(4) 0.016(3) 0.034(3) 0.043(3)
S203 0.0161(3) 0.0379(5) 0.0356(5) 0.0051(4) 0.0005(3) 0.0095(3)
S232 0.0209(3) 0.0371(5) 0.0290(4) 0.0035(4) 0.0009(3) 0.0094(3)
O204 0.0289(11) 0.0390(15) 0.0378(15) 0.0074(12) 0.0017(10) 0.0085(9)
O205 0.0132(9) 0.0533(17) 0.0473(16) 0.0073(13) -0.0004(9) 0.0074(9)
O213 0.0278(10) 0.0426(15) 0.0323(14) 0.0083(11) -0.0020(10) 0.0187(9)
O217 0.0430(13) 0.0531(18) 0.0400(16) 0.0071(13) 0.0106(11) 0.0290(12)
O221 0.0233(10) 0.0453(15) 0.0301(14) 0.0071(11) -0.0001(9) 0.0084(9)
O224 0.0486(14) 0.062(2) 0.0340(16) 0.0091(14) 0.0071(12) 0.0311(13)
O247 0.0264(10) 0.0410(15) 0.0386(15) 0.0063(12) 0.0046(10) 0.0092(9)
O248 0.0249(10) 0.0464(16) 0.0368(15) 0.0025(12) -0.0060(10) 0.0081(9)
O255 0.0254(10) 0.0414(14) 0.0272(13) 0.0062(11) 0.0012(9) 0.0152(9)
O262 0.0295(11) 0.0484(16) 0.0324(14) 0.0102(12) 0.0022(10) 0.0219(10)
N227 0.0200(11) 0.0377(17) 0.0292(16) 0.0043(13) 0.0009(11) 0.0064(10)
C202 0.0220(14) 0.0364(19) 0.0269(18) 0.0037(15) -0.0023(13) 0.0088(12)
C206 0.0212(14) 0.036(2) 0.038(2) 0.0035(16) -0.0004(13) 0.0082(12)
C207 0.0180(13) 0.0368(19) 0.040(2) 0.0021(16) 0.0035(13) 0.0121(12)
C208 0.0198(13) 0.038(2) 0.0303(19) 0.0063(15) -0.0016(13) 0.0079(12)
C209 0.0168(13) 0.0365(19) 0.035(2) 0.0048(16) -0.0047(13) 0.0081(12)
C210 0.0175(13) 0.040(2) 0.034(2) 0.0061(16) -0.0020(13) 0.0095(12)
C211 0.0250(14) 0.039(2) 0.036(2) 0.0025(16) 0.0049(14) 0.0121(13)
C212 0.0196(13) 0.0346(19) 0.034(2) 0.0013(15) -0.0022(13) 0.0075(12)
C214 0.0203(13) 0.0333(18) 0.0318(19) 0.0044(15) -0.0028(13) 0.0042(12)
C215 0.0192(13) 0.039(2) 0.034(2) 0.0025(16) 0.0025(13) 0.0106(12)
C216 0.0275(15) 0.040(2) 0.032(2) 0.0009(16) 0.0033(14) 0.0145(13)
C218 0.0205(13) 0.0359(19) 0.0284(19) 0.0047(15) 0.0000(13) 0.0099(12)
C219 0.0190(13) 0.0337(18) 0.0302(19) 0.0013(15) 0.0007(12) 0.0085(12)
C220 0.0230(14) 0.041(2) 0.042(2) 0.0054(17) 0.0027(14) 0.0138(13)
C222 0.0194(13) 0.040(2) 0.033(2) 0.0041(16) 0.0004(13) 0.0100(12)
C223 0.0203(13) 0.043(2) 0.0290(19) 0.0039(16) 0.0005(13) 0.0094(12)
C225 0.0340(17) 0.050(2) 0.046(3) 0.006(2) 0.0041(16) 0.0209(15)
C226 0.0179(13) 0.0331(18) 0.0293(18) 0.0030(15) -0.0014(12) 0.0075(12)
C230 0.0222(14) 0.039(2) 0.047(2) 0.0084(18) -0.0019(14) 0.0122(13)
C231 0.0372(18) 0.055(3) 0.044(2) 0.015(2) 0.0021(17) -0.0050(16)
C233 0.055(2) 0.062(3) 0.033(2) 0.012(2) 0.0065(18) 0.0341(19)
C234 0.0426(19) 0.051(3) 0.049(3) 0.010(2) 0.0164(18) 0.0201(17)
C237 0.0216(13) 0.0320(18) 0.0323(19) 0.0008(15) 0.0045(13) 0.0098(12)
C238 0.0178(13) 0.0347(19) 0.0289(19) 0.0023(15) -0.0036(12) 0.0037(12)
C242 0.0278(16) 0.047(2) 0.049(2) 0.0118(19) 0.0013(16) 0.0096(14)
C245 0.0408(18) 0.057(3) 0.042(2) 0.016(2) 0.0075(17) 0.0096(17)
C246 0.0202(13) 0.0336(18) 0.0302(19) 0.0052(15) -0.0029(12) 0.0083(12)
C251 0.059(2) 0.053(3) 0.049(3) 0.010(2) 0.007(2) 0.021(2)
C254 0.043(2) 0.068(3) 0.074(4) -0.008(3) 0.005(2) 0.025(2)
C258 0.051(2) 0.051(3) 0.048(3) 0.017(2) -0.0005(19) 0.0060(18)
C261 0.054(2) 0.067(3) 0.053(3) 0.003(2) 0.012(2) 0.010(2)
C265 0.079(3) 0.067(4) 0.055(3) -0.002(3) -0.007(3) 0.023(3)
C268 0.121(5) 0.097(5) 0.068(4) 0.027(4) 0.034(4) 0.072(4)
C269 0.0219(13) 0.0333(18) 0.0273(18) 0.0010(15) 0.0002(13) 0.0043(12)
C275 0.087(4) 0.102(5) 0.057(4) -0.003(3) 0.021(3) 0.021(3)
C276 0.0261(14) 0.044(2) 0.0292(19) 0.0099(16) 0.0010(13) 0.0128(13)
C279 0.109(4) 0.110(6) 0.047(3) -0.018(3) 0.001(3) 0.053(4)
C283 0.0172(13) 0.0326(18) 0.0333(19) 0.0041(15) -0.0005(12) 0.0077(11)
C287 0.0283(15) 0.042(2) 0.032(2) 0.0042(16) 0.0016(14) 0.0126(13)
C294 0.0191(13) 0.0318(18) 0.0307(19) 0.0018(14) 0.0011(12) 0.0055(11)
C297 0.0338(16) 0.047(2) 0.035(2) 0.0123(18) 0.0013(15) 0.0117(15)
C300 0.045(2) 0.052(3) 0.051(3) 0.014(2) -0.0004(18) 0.0157(17)

loop_
_atom_type_symbol
_atom_type_description
_atom_type_scat_dispersion_real
_atom_type_scat_dispersion_imag
_atom_type_scat_source
C C 0.0181 0.0091 'International Tables Vol C Tables 4.2.6.8 and 6.1.1.4'
H H 0.0000 0.0000 'International Tables Vol C Tables 4.2.6.8 and 6.1.1.4'
N N 0.0311 0.0180 'International Tables Vol C Tables 4.2.6.8 and 6.1.1.4'
O O 0.0492 0.0322 'International Tables Vol C Tables 4.2.6.8 and 6.1.1.4'
S S 0.3331 0.5567 'International Tables Vol C Tables 4.2.6.8 and 6.1.1.4'

loop_
_geom_angle_atom_site_label_1
_geom_angle_atom_site_label_2
_geom_angle_atom_site_label_3
_geom_angle
_geom_angle_site_symmetry_1
_geom_angle_site_symmetry_3
_geom_angle_publ_flag
O3 S2 O4 117.80(15) . . ?
O3 S2 C5 109.65(16) . . ?
O3 S2 C6 111.65(16) . . ?
O4 S2 C5 110.74(15) . . ?
O4 S2 C6 109.73(15) . . ?
C5 S2 C6 94.92(16) . . ?
O45 S31 C21 111.50(16) . . ?
O45 S31 C36 109.85(14) . . ?
O46 S31 O45 118.18(16) . . ?
O46 S31 C21 109.19(14) . . ?
O46 S31 C36 110.97(17) . . ?
C21 S31 C36 94.65(16) . . ?
O125 S119 O126 118.64(17) . . ?
O125 S119 C114 110.09(17) . . ?
O125 S119 C127 110.48(15) . . ?
O126 S119 C114 109.88(15) . . ?
O126 S119 C127 110.54(16) . . ?
C114 S119 C127 94.58(17) . . ?
O149 S139 O150 117.82(16) . . ?
O149 S139 C131 110.03(16) . . ?
O149 S139 C140 108.91(16) . . ?
O150 S139 C131 111.15(15) . . ?
O150 S139 C140 111.77(16) . . ?
C131 S139 C140 94.74(17) . . ?
C8 O12 C19 120.6(3) . . ?
C9 O15 C23 118.5(3) . . ?
C13 O20 C30 117.6(3) . . ?
C14 O22 C32 118.1(3) . . ?
C37 O54 C68 117.5(3) . . ?
C53 O67 C81 119.6(3) . . ?
C101 O96 C84 117.6(3) . . ?
C107 O115 C120 119.6(3) . . ?
C118 O123 C133 113.0(3) . . ?
C124 O134 C144 120.7(3) . . ?
C135 O145 C158 119.5(3) . . ?
C1 O157 C168 119.1(3) . . ?
C18 N26 H26 120.4 . . ?
C38 N26 H26 120.4 . . ?
C38 N26 C18 119.2(3) . . ?
C100 N106 H106 120.5 . . ?
C100 N106 C113 119.1(3) . . ?
C113 N106 H106 120.5 . . ?
O157 C1 C135 110.9(3) . . ?
O157 C1 C140 128.9(3) . . ?
C140 C1 C135 120.3(3) . . ?
C7 C5 S2 105.5(3) . . ?
C7 C5 C8 117.8(3) . . ?
C8 C5 S2 136.6(3) . . ?
C9 C6 S2 137.5(3) . . ?
C10 C6 S2 105.2(3) . . ?
C10 C6 C9 117.2(3) . . ?
C5 C7 C10 116.7(3) . . ?
C11 C7 C5 122.6(3) . . ?
C11 C7 C10 120.6(3) . . ?
O12 C8 C5 127.9(3) . . ?
O12 C8 C13 112.8(3) . . ?
C5 C8 C13 119.3(3) . . ?
O15 C9 C6 127.5(3) . . ?
O15 C9 C14 112.1(3) . . ?
C6 C9 C14 120.4(3) . . ?
C6 C10 C7 117.6(3) . . ?
C16 C10 C6 122.0(3) . . ?
C16 C10 C7 120.3(3) . . ?
C7 C11 C17 118.5(3) . . ?
C7 C11 C18 121.6(3) . . ?
C18 C11 C17 119.9(3) . . ?
O20 C13 C8 115.4(3) . . ?
O20 C13 C18 122.1(3) . . ?
C18 C13 C8 122.4(3) . . ?
O22 C14 C9 111.8(3) . . ?
O22 C14 C21 127.7(3) . . ?
C21 C14 C9 120.4(3) . . ?
C10 C16 C21 123.1(3) . . ?
C10 C16 C24 119.7(3) . . ?
C21 C16 C24 117.2(3) . . ?
C24 C17 C11 121.4(3) . . ?
C24 C17 C25 119.1(3) . . ?
C25 C17 C11 119.6(3) . . ?
N26 C18 C11 120.1(3) . . ?
N26 C18 C13 123.7(3) . . ?
C13 C18 C11 116.2(3) . . ?
O12 C19 H19A 110.4 . . ?
O12 C19 H19B 110.4 . . ?
O12 C19 C27 106.7(3) . . ?
H19A C19 H19B 108.6 . . ?
C27 C19 H19A 110.4 . . ?
C27 C19 H19B 110.4 . . ?
C14 C21 S31 137.8(3) . . ?
C16 C21 S31 105.4(2) . . ?
C16 C21 C14 116.8(3) . . ?
O15 C23 H23A 110.2 . . ?
O15 C23 H23B 110.2 . . ?
O15 C23 C35 107.4(3) . . ?
H23A C23 H23B 108.5 . . ?
C35 C23 H23A 110.2 . . ?
C35 C23 H23B 110.2 . . ?
C17 C24 C16 119.4(3) . . ?
C36 C24 C16 117.4(3) . . ?
C36 C24 C17 123.2(3) . . ?
C17 C25 C38 116.3(3) . . ?
C37 C25 C17 119.1(3) . . ?
C37 C25 C38 124.5(3) . . ?
C19 C27 H27A 108.6 . . ?
C19 C27 H27B 108.6 . . ?
C19 C27 C42 114.8(3) . . ?
H27A C27 H27B 107.5 . . ?
C42 C27 H27A 108.6 . . ?
C42 C27 H27B 108.6 . . ?
O20 C30 H30A 108.2 . . ?
O20 C30 H30B 108.2 . . ?
H30A C30 H30B 107.4 . . ?
C44 C30 O20 116.3(4) . . ?
C44 C30 H30A 108.2 . . ?
C44 C30 H30B 108.2 . . ?
O22 C32 H32A 110.2 . . ?
O22 C32 H32B 110.2 . . ?
O22 C32 C47 107.6(3) . . ?
H32A C32 H32B 108.5 . . ?
C47 C32 H32A 110.2 . . ?
C47 C32 H32B 110.2 . . ?
C23 C35 H35A 109.2 . . ?
C23 C35 H35B 109.2 . . ?
C23 C35 C52 112.2(4) . . ?
H35A C35 H35B 107.9 . . ?
C52 C35 H35A 109.2 . . ?
C52 C35 H35B 109.2 . . ?
C24 C36 S31 105.3(2) . . ?
C24 C36 C53 119.1(3) . . ?
C53 C36 S31 135.6(3) . . ?
O54 C37 C25 121.0(3) . . ?
O54 C37 C53 116.5(3) . . ?
C25 C37 C53 122.5(3) . . ?
N26 C38 C25 124.9(3) . . ?
N26 C38 C55 121.8(3) . . ?
C25 C38 C55 113.3(3) . . ?
C27 C42 H42A 109.0 . . ?
C27 C42 H42B 109.0 . . ?
C27 C42 C58 112.9(3) . . ?
H42A C42 H42B 107.8 . . ?
C58 C42 H42A 109.0 . . ?
C58 C42 H42B 109.0 . . ?
C30 C44 H44A 107.8 . . ?
C30 C44 H44B 107.8 . . ?
H44A C44 H44B 107.1 . . ?
C60 C44 C30 118.1(9) . . ?
C60 C44 H44A 107.8 . . ?
C60 C44 H44B 107.8 . . ?
C32 C47 H47A 108.9 . . ?
C32 C47 H47B 108.9 . . ?
C32 C47 C63 113.2(4) . . ?
H47A C47 H47B 107.8 . . ?
C63 C47 H47A 108.9 . . ?
C63 C47 H47B 108.9 . . ?
C35 C52 H52A 108.8 . . ?
C35 C52 H52B 108.8 . . ?
H52A C52 H52B 107.6 . . ?
C66 C52 C35 114.0(4) . . ?
C66 C52 H52A 108.8 . . ?
C66 C52 H52B 108.8 . . ?
O67 C53 C36 129.5(3) . . ?
O67 C53 C37 113.6(3) . . ?
C36 C53 C37 116.9(3) . . ?
C68 C55 C38 119.5(3) . . ?
C69 C55 C38 121.1(3) . . ?
C69 C55 C68 119.3(3) . . ?
C42 C58 H58A 109.5 . . ?
C42 C58 H58B 109.5 . . ?
C42 C58 H58C 109.5 . . ?
H58A C58 H58B 109.5 . . ?
H58A C58 H58C 109.5 . . ?
H58B C58 H58C 109.5 . . ?
C44 C60 H60A 104.2 . . ?
C44 C60 H60B 104.2 . . ?
C44 C60 C73 132.2(14) . . ?
H60A C60 H60B 105.5 . . ?
C73 C60 H60A 104.2 . . ?
C73 C60 H60B 104.2 . . ?
C47 C63 H63A 109.2 . . ?
C47 C63 H63B 109.2 . . ?
C47 C63 C77 112.2(4) . . ?
H63A C63 H63B 107.9 . . ?
C77 C63 H63A 109.2 . . ?
C77 C63 H63B 109.2 . . ?
C52 C66 H66A 109.5 . . ?
C52 C66 H66B 109.5 . . ?
C52 C66 H66C 109.5 . . ?
H66A C66 H66B 109.5 . . ?
H66A C66 H66C 109.5 . . ?
H66B C66 H66C 109.5 . . ?
O54 C68 C55 124.1(3) . . ?
O54 C68 C82 115.1(3) . . ?
C82 C68 C55 120.8(3) . . ?
C55 C69 H69 119.9 . . ?
C84 C69 C55 120.1(3) . . ?
C84 C69 H69 119.9 . . ?
C60 C73 H73A 109.5 . . ?
C60 C73 H73B 109.5 . . ?
C60 C73 H73C 109.5 . . ?
H73A C73 H73B 109.5 . . ?
H73A C73 H73C 109.5 . . ?
H73B C73 H73C 109.5 . . ?
C63 C77 H77A 109.5 . . ?
C63 C77 H77B 109.5 . . ?
C63 C77 H77C 109.5 . . ?
H77A C77 H77B 109.5 . . ?
H77A C77 H77C 109.5 . . ?
H77B C77 H77C 109.5 . . ?
O67 C81 H81A 110.4 . . ?
O67 C81 H81B 110.4 . . ?
O67 C81 C93 106.8(3) . . ?
H81A C81 H81B 108.6 . . ?
C93 C81 H81A 110.4 . . ?
C93 C81 H81B 110.4 . . ?
C68 C82 H82 120.0 . . ?
C68 C82 C94 120.1(3) . . ?
C94 C82 H82 120.0 . . ?
O96 C84 C94 124.6(3) . . ?
C69 C84 O96 114.0(3) . . ?
C69 C84 C94 121.3(3) . . ?
C81 C93 H93A 109.2 . . ?
C81 C93 H93B 109.2 . . ?
C81 C93 C99 111.9(3) . . ?
H93A C93 H93B 107.9 . . ?
C99 C93 H93A 109.2 . . ?
C99 C93 H93B 109.2 . . ?
C82 C94 C84 118.3(3) . . ?
C82 C94 C100 122.7(3) . . ?
C84 C94 C100 118.9(3) . . ?
C93 C99 H99A 109.1 . . ?
C93 C99 H99B 109.1 . . ?
H99A C99 H99B 107.8 . . ?
C104 C99 C93 112.6(4) . . ?
C104 C99 H99A 109.1 . . ?
C104 C99 H99B 109.1 . . ?
N106 C100 C94 122.8(3) . . ?
N106 C100 C105 124.4(3) . . ?
C105 C100 C94 112.8(3) . . ?
O96 C101 C105 120.8(3) . . ?
O96 C101 C107 115.9(3) . . ?
C105 C101 C107 123.3(3) . . ?
C99 C104 H10A 109.5 . . ?
C99 C104 H10B 109.5 . . ?
C99 C104 H10C 109.5 . . ?
H10A C104 H10B 109.5 . . ?
H10A C104 H10C 109.5 . . ?
H10B C104 H10C 109.5 . . ?
C101 C105 C100 125.0(3) . . ?
C101 C105 C111 117.9(3) . . ?
C111 C105 C100 117.0(3) . . ?
O115 C107 C101 113.2(3) . . ?
O115 C107 C114 129.1(3) . . ?
C114 C107 C101 117.6(3) . . ?
C105 C111 C116 119.6(3) . . ?
C117 C111 C105 119.3(3) . . ?
C117 C111 C116 121.1(3) . . ?
N106 C113 C116 120.3(3) . . ?
N106 C113 C118 123.7(3) . . ?
C118 C113 C116 116.0(3) . . ?
C107 C114 S119 136.1(3) . . ?
C117 C114 S119 106.0(3) . . ?
C117 C114 C107 117.9(3) . . ?
C111 C116 C113 119.6(3) . . ?
C121 C116 C111 119.1(3) . . ?
C121 C116 C113 121.3(3) . . ?
C111 C117 C114 123.9(3) . . ?
C111 C117 C122 119.3(3) . . ?
C114 C117 C122 116.7(3) . . ?
O123 C118 C113 119.8(3) . . ?
O123 C118 C124 118.0(3) . . ?
C113 C118 C124 122.2(3) . . ?
O115 C120 H12A 110.4 . . ?
O115 C120 H12B 110.4 . . ?
O115 C120 C130 106.5(3) . . ?
H12A C120 H12B 108.6 . . ?
C130 C120 H12A 110.4 . . ?
C130 C120 H12B 110.4 . . ?
C116 C121 C131 123.5(4) . . ?
C116 C121 C132 120.2(3) . . ?
C131 C121 C132 116.2(3) . . ?
C127 C122 C117 116.9(3) . . ?
C132 C122 C117 120.0(3) . . ?
C132 C122 C127 123.1(3) . . ?
O134 C124 C118 112.7(3) . . ?
O134 C124 C131 127.1(3) . . ?
C131 C124 C118 120.2(3) . . ?
C122 C127 S119 105.8(3) . . ?
C122 C127 C135 117.0(3) . . ?
C135 C127 S119 137.2(3) . . ?
C120 C130 H13A 109.2 . . ?
C120 C130 H13B 109.2 . . ?
C120 C130 C138 111.8(3) . . ?
H13A C130 H13B 107.9 . . ?
C138 C130 H13A 109.2 . . ?
C138 C130 H13B 109.2 . . ?
C121 C131 S139 105.8(3) . . ?
C121 C131 C124 116.7(3) . . ?
C124 C131 S139 137.4(3) . . ?
C122 C132 C121 120.4(3) . . ?
C122 C132 C140 122.2(4) . . ?
C140 C132 C121 117.4(3) . . ?
O123 C133 H13C 109.8 . . ?
O123 C133 H13D 109.8 . . ?
O123 C133 C143 109.6(3) . . ?
H13C C133 H13D 108.2 . . ?
C143 C133 H13C 109.8 . . ?
C143 C133 H13D 109.8 . . ?
O145 C135 C1 112.3(3) . . ?
O145 C135 C127 127.9(3) . . ?
C127 C135 C1 119.8(3) . . ?
C130 C138 H13E 108.9 . . ?
C130 C138 H13F 108.9 . . ?
H13E C138 H13F 107.7 . . ?
C148 C138 C130 113.4(4) . . ?
C148 C138 H13E 108.9 . . ?
C148 C138 H13F 108.9 . . ?
C1 C140 S139 136.8(3) . . ?
C132 C140 S139 105.6(3) . . ?
C132 C140 C1 117.5(3) . . ?
C133 C143 H14A 108.9 . . ?
C133 C143 H14B 108.9 . . ?
H14A C143 H14B 107.7 . . ?
C153 C143 C133 113.3(4) . . ?
C153 C143 H14A 108.9 . . ?
C153 C143 H14B 108.9 . . ?
O134 C144 H14C 110.4 . . ?
O134 C144 H14D 110.4 . . ?
O134 C144 C156 106.6(3) . . ?
H14C C144 H14D 108.6 . . ?
C156 C144 H14C 110.4 . . ?
C156 C144 H14D 110.4 . . ?
C138 C148 H14E 109.5 . . ?
C138 C148 H14F 109.5 . . ?
C138 C148 H14G 109.5 . . ?
H14E C148 H14F 109.5 . . ?
H14E C148 H14G 109.5 . . ?
H14F C148 H14G 109.5 . . ?
C143 C153 H15A 108.9 . . ?
C143 C153 H15B 108.9 . . ?
C143 C153 C164 113.2(4) . . ?
H15A C153 H15B 107.8 . . ?
C164 C153 H15A 108.9 . . ?
C164 C153 H15B 108.9 . . ?
C144 C156 H15C 108.8 . . ?
C144 C156 H15D 108.8 . . ?
C144 C156 C167 113.7(3) . . ?
H15C C156 H15D 107.7 . . ?
C167 C156 H15C 108.8 . . ?
C167 C156 H15D 108.8 . . ?
O145 C158 H15E 110.3 . . ?
O145 C158 H15F 110.3 . . ?
O145 C158 C171 107.3(3) . . ?
H15E C158 H15F 108.5 . . ?
C171 C158 H15E 110.3 . . ?
C171 C158 H15F 110.3 . . ?
C153 C164 H16A 109.5 . . ?
C153 C164 H16B 109.5 . . ?
C153 C164 H16C 109.5 . . ?
H16A C164 H16B 109.5 . . ?
H16A C164 H16C 109.5 . . ?
H16B C164 H16C 109.5 . . ?
C156 C167 H16D 109.1 . . ?
C156 C167 H16E 109.1 . . ?
C156 C167 C177 112.7(3) . . ?
H16D C167 H16E 107.8 . . ?
C177 C167 H16D 109.1 . . ?
C177 C167 H16E 109.1 . . ?
O157 C168 H16F 110.3 . . ?
O157 C168 H16G 110.3 . . ?
O157 C168 C180 107.0(3) . . ?
H16F C168 H16G 108.6 . . ?
C180 C168 H16F 110.3 . . ?
C180 C168 H16G 110.3 . . ?
C158 C171 H17A 108.5 . . ?
C158 C171 H17B 108.5 . . ?
H17A C171 H17B 107.5 . . ?
C183 C171 C158 115.0(3) . . ?
C183 C171 H17A 108.5 . . ?
C183 C171 H17B 108.5 . . ?
C167 C177 H17C 109.5 . . ?
C167 C177 H17D 109.5 . . ?
C167 C177 H17E 109.5 . . ?
H17C C177 H17D 109.5 . . ?
H17C C177 H17E 109.5 . . ?
H17D C177 H17E 109.5 . . ?
C168 C180 H18A 109.2 . . ?
C168 C180 H18B 109.2 . . ?
H18A C180 H18B 107.9 . . ?
C189 C180 C168 112.1(4) . . ?
C189 C180 H18A 109.2 . . ?
C189 C180 H18B 109.2 . . ?
C171 C183 H18C 109.1 . . ?
C171 C183 H18D 109.1 . . ?
C171 C183 C192 112.6(4) . . ?
H18C C183 H18D 107.8 . . ?
C192 C183 H18C 109.1 . . ?
C192 C183 H18D 109.1 . . ?
C180 C189 H18E 109.3 . . ?
C180 C189 H18F 109.3 . . ?
C180 C189 C195 111.4(4) . . ?
H18E C189 H18F 108.0 . . ?
C195 C189 H18E 109.3 . . ?
C195 C189 H18F 109.3 . . ?
C183 C192 H19C 109.5 . . ?
C183 C192 H19D 109.5 . . ?
C183 C192 H19E 109.5 . . ?
H19C C192 H19D 109.5 . . ?
H19C C192 H19E 109.5 . . ?
H19D C192 H19E 109.5 . . ?
C189 C195 H19F 109.5 . . ?
C189 C195 H19G 109.5 . . ?
C189 C195 H19H 109.5 . . ?
H19F C195 H19G 109.5 . . ?
H19F C195 H19H 109.5 . . ?
H19G C195 H19H 109.5 . . ?
O204 S203 O205 117.36(15) . . ?
O204 S203 C206 109.44(16) . . ?
O204 S203 C207 110.52(15) . . ?
O205 S203 C206 112.03(15) . . ?
O205 S203 C207 110.49(15) . . ?
C207 S203 C206 94.71(16) . . ?
O247 S232 O248 118.11(16) . . ?
O247 S232 C202 109.44(16) . . ?
O247 S232 C223 110.31(14) . . ?
O248 S232 C202 111.05(14) . . ?
O248 S232 C223 110.89(16) . . ?
C223 S232 C202 94.53(16) . . ?
C209 O213 C220 119.9(3) . . ?
C211 O217 C225 119.0(3) . . ?
C214 O221 C231 113.3(3) . . ?
C216 O224 C233 119.2(3) . . ?
C237 O255 C269 118.0(3) . . ?
C246 O262 C276 119.7(3) . . ?
C219 N227 H227 120.5 . . ?
C238 N227 H227 120.5 . . ?
C238 N227 C219 118.9(3) . . ?
C222 C202 S232 105.6(2) . . ?
C222 C202 C246 118.8(3) . . ?
C246 C202 S232 135.6(3) . . ?
C208 C206 S203 105.6(3) . . ?
C208 C206 C209 117.4(3) . . ?
C209 C206 S203 136.9(3) . . ?
C210 C207 S203 105.7(3) . . ?
C210 C207 C211 116.9(3) . . ?
C211 C207 S203 137.3(3) . . ?
C206 C208 C210 116.5(3) . . ?
C212 C208 C206 123.2(3) . . ?
C212 C208 C210 120.2(3) . . ?
O213 C209 C206 127.4(3) . . ?
O213 C209 C214 113.2(3) . . ?
C206 C209 C214 119.4(3) . . ?
C207 C210 C208 117.3(3) . . ?
C215 C210 C207 122.7(3) . . ?
C215 C210 C208 120.0(3) . . ?
O217 C211 C207 127.5(3) . . ?
O217 C211 C216 111.8(3) . . ?
C207 C211 C216 120.7(3) . . ?
C208 C212 C218 118.8(3) . . ?
C208 C212 C219 121.0(3) . . ?
C219 C212 C218 120.2(3) . . ?
O221 C214 C209 116.7(3) . . ?
O221 C214 C219 120.7(3) . . ?
C219 C214 C209 122.6(3) . . ?
C210 C215 C222 120.5(3) . . ?
C210 C215 C223 122.8(3) . . ?
C223 C215 C222 116.8(3) . . ?
O224 C216 C211 112.5(3) . . ?
O224 C216 C223 127.2(3) . . ?
C223 C216 C211 120.3(3) . . ?
C222 C218 C212 121.4(3) . . ?
C222 C218 C226 119.1(3) . . ?
C226 C218 C212 119.4(3) . . ?
N227 C219 C212 120.1(3) . . ?
N227 C219 C214 123.4(3) . . ?
C214 C219 C212 116.5(3) . . ?
O213 C220 H22A 110.4 . . ?
O213 C220 H22B 110.4 . . ?
O213 C220 C230 106.9(3) . . ?
H22A C220 H22B 108.6 . . ?
C230 C220 H22A 110.4 . . ?
C230 C220 H22B 110.4 . . ?
C202 C222 C215 117.2(3) . . ?
C218 C222 C202 123.6(3) . . ?
C218 C222 C215 119.2(3) . . ?
C215 C223 S232 105.7(2) . . ?
C215 C223 C216 116.7(3) . . ?
C216 C223 S232 137.6(3) . . ?
O217 C225 H22C 110.1 . . ?
O217 C225 H22D 110.1 . . ?
O217 C225 C234 107.9(3) . . ?
H22C C225 H22D 108.4 . . ?
C234 C225 H22C 110.1 . . ?
C234 C225 H22D 110.1 . . ?
C218 C226 C238 116.7(3) . . ?
C237 C226 C218 118.2(3) . . ?
C237 C226 C238 125.1(3) . . ?
C220 C230 H23C 108.8 . . ?
C220 C230 H23D 108.8 . . ?
C220 C230 C242 113.9(3) . . ?
H23C C230 H23D 107.7 . . ?
C242 C230 H23C 108.8 . . ?
C242 C230 H23D 108.8 . . ?
O221 C231 H23E 110.0 . . ?
O221 C231 H23F 110.0 . . ?
O221 C231 C245 108.3(3) . . ?
H23E C231 H23F 108.4 . . ?
C245 C231 H23E 110.0 . . ?
C245 C231 H23F 110.0 . . ?
O224 C233 H23G 110.4 . . ?
O224 C233 H23H 110.4 . . ?
O224 C233 C251 106.5(3) . . ?
H23G C233 H23H 108.6 . . ?
C251 C233 H23G 110.4 . . ?
C251 C233 H23H 110.4 . . ?
C225 C234 H23I 109.3 . . ?
C225 C234 H23J 109.3 . . ?
C225 C234 C254 111.6(4) . . ?
H23I C234 H23J 108.0 . . ?
C254 C234 H23I 109.3 . . ?
C254 C234 H23J 109.3 . . ?
O255 C237 C226 120.3(3) . . ?
O255 C237 C246 116.3(3) . . ?
C226 C237 C246 123.4(3) . . ?
N227 C238 C226 124.6(3) . . ?
N227 C238 C294 122.0(3) . 2_666 ?
C226 C238 C294 113.4(3) . 2_666 ?
C230 C242 H24A 109.1 . . ?
C230 C242 H24B 109.1 . . ?
C230 C242 C258 112.4(3) . . ?
H24A C242 H24B 107.9 . . ?
C258 C242 H24A 109.1 . . ?
C258 C242 H24B 109.1 . . ?
C231 C245 H24C 108.8 . . ?
C231 C245 H24D 108.8 . . ?
C231 C245 C261 113.7(4) . . ?
H24C C245 H24D 107.7 . . ?
C261 C245 H24C 108.8 . . ?
C261 C245 H24D 108.8 . . ?
O262 C246 C202 129.4(3) . . ?
O262 C246 C237 113.8(3) . . ?
C202 C246 C237 116.8(3) . . ?
C233 C251 H25A 109.0 . . ?
C233 C251 H25B 109.0 . . ?
H25A C251 H25B 107.8 . . ?
C265 C251 C233 112.9(4) . . ?
C265 C251 H25A 109.0 . . ?
C265 C251 H25B 109.0 . . ?
C234 C254 H25C 109.1 . . ?
C234 C254 H25D 109.1 . . ?
C234 C254 C268 112.4(4) . . ?
H25C C254 H25D 107.9 . . ?
C268 C254 H25C 109.1 . . ?
C268 C254 H25D 109.1 . . ?
C242 C258 H25E 109.5 . . ?
C242 C258 H25F 109.5 . . ?
C242 C258 H25G 109.5 . . ?
H25E C258 H25F 109.5 . . ?
H25E C258 H25G 109.5 . . ?
H25F C258 H25G 109.5 . . ?
C245 C261 H26A 109.0 . . ?
C245 C261 H26B 109.0 . . ?
H26A C261 H26B 107.8 . . ?
C275 C261 C245 113.0(5) . . ?
C275 C261 H26A 109.0 . . ?
C275 C261 H26B 109.0 . . ?
C251 C265 H26C 109.5 . . ?
C251 C265 H26D 109.5 . . ?
C251 C265 C279 110.8(5) . . ?
H26C C265 H26D 108.1 . . ?
C279 C265 H26C 109.5 . . ?
C279 C265 H26D 109.5 . . ?
C254 C268 H26E 109.5 . . ?
C254 C268 H26F 109.5 . . ?
C254 C268 H26G 109.5 . . ?
H26E C268 H26F 109.5 . . ?
H26E C268 H26G 109.5 . . ?
H26F C268 H26G 109.5 . . ?
O255 C269 C294 124.3(3) . 2_666 ?
C283 C269 O255 114.8(3) . . ?
C283 C269 C294 120.9(3) . 2_666 ?
C261 C275 H27C 109.5 . . ?
C261 C275 H27D 109.5 . . ?
C261 C275 H27E 109.5 . . ?
H27C C275 H27D 109.5 . . ?
H27C C275 H27E 109.5 . . ?
H27D C275 H27E 109.5 . . ?
O262 C276 H27F 110.4 . . ?
O262 C276 H27G 110.4 . . ?
O262 C276 C287 106.5(3) . . ?
H27F C276 H27G 108.6 . . ?
C287 C276 H27F 110.4 . . ?
C287 C276 H27G 110.4 . . ?
C265 C279 H27H 109.5 . . ?
C265 C279 H27I 109.5 . . ?
C265 C279 H27J 109.5 . . ?
H27H C279 H27I 109.5 . . ?
H27H C279 H27J 109.5 . . ?
H27I C279 H27J 109.5 . . ?
C269 C283 H283 119.7 . . ?
C294 C283 C269 120.6(3) . . ?
C294 C283 H283 119.7 . . ?
C276 C287 H28A 109.3 . . ?
C276 C287 H28B 109.3 . . ?
C276 C287 C297 111.7(3) . . ?
H28A C287 H28B 107.9 . . ?
C297 C287 H28A 109.3 . . ?
C297 C287 H28B 109.3 . . ?
C269 C294 C238 119.0(3) 2_666 2_666 ?
C283 C294 C238 122.6(3) . 2_666 ?
C283 C294 C269 118.4(3) . 2_666 ?
C287 C297 H29A 109.0 . . ?
C287 C297 H29B 109.0 . . ?
H29A C297 H29B 107.8 . . ?
C300 C297 C287 113.0(3) . . ?
C300 C297 H29A 109.0 . . ?
C300 C297 H29B 109.0 . . ?
C297 C300 H30C 109.5 . . ?
C297 C300 H30D 109.5 . . ?
C297 C300 H30E 109.5 . . ?
H30C C300 H30D 109.5 . . ?
H30C C300 H30E 109.5 . . ?
H30D C300 H30E 109.5 . . ?

loop_
_geom_bond_atom_site_label_1
_geom_bond_atom_site_label_2
_geom_bond_distance
_geom_bond_site_symmetry_2
_geom_bond_publ_flag
S2 O3 1.422(3) . ?
S2 O4 1.430(2) . ?
S2 C5 1.816(4) . ?
S2 C6 1.831(4) . ?
S31 O45 1.437(2) . ?
S31 O46 1.428(3) . ?
S31 C21 1.830(4) . ?
S31 C36 1.831(4) . ?
S119 O125 1.428(3) . ?
S119 O126 1.436(2) . ?
S119 C114 1.815(4) . ?
S119 C127 1.822(4) . ?
S139 O149 1.424(3) . ?
S139 O150 1.433(2) . ?
S139 C131 1.822(4) . ?
S139 C140 1.821(4) . ?
O12 C8 1.345(4) . ?
O12 C19 1.442(4) . ?
O15 C9 1.349(4) . ?
O15 C23 1.442(5) . ?
O20 C13 1.353(4) . ?
O20 C30 1.432(5) . ?
O22 C14 1.352(4) . ?
O22 C32 1.442(5) . ?
O54 C37 1.374(4) . ?
O54 C68 1.383(4) . ?
O67 C53 1.340(4) . ?
O67 C81 1.435(4) . ?
O96 C84 1.383(4) . ?
O96 C101 1.360(4) . ?
O115 C107 1.353(4) . ?
O115 C120 1.433(4) . ?
O123 C118 1.359(4) . ?
O123 C133 1.447(4) . ?
O134 C124 1.347(4) . ?
O134 C144 1.438(4) . ?
O145 C135 1.343(4) . ?
O145 C158 1.431(5) . ?
O157 C1 1.345(4) . ?
O157 C168 1.438(4) . ?
N26 H26 0.8800 . ?
N26 C18 1.388(4) . ?
N26 C38 1.302(5) . ?
N106 H106 0.8800 . ?
N106 C100 1.306(4) . ?
N106 C113 1.394(4) . ?
C1 C135 1.473(5) . ?
C1 C140 1.390(5) . ?
C5 C7 1.397(5) . ?
C5 C8 1.399(5) . ?
C6 C9 1.396(5) . ?
C6 C10 1.384(5) . ?
C7 C10 1.417(5) . ?
C7 C11 1.385(5) . ?
C8 C13 1.438(5) . ?
C9 C14 1.457(5) . ?
C10 C16 1.378(5) . ?
C11 C17 1.417(5) . ?
C11 C18 1.408(5) . ?
C13 C18 1.402(5) . ?
C14 C21 1.392(5) . ?
C16 C21 1.384(5) . ?
C16 C24 1.422(5) . ?
C17 C24 1.384(5) . ?
C17 C25 1.392(5) . ?
C19 H19A 0.9900 . ?
C19 H19B 0.9900 . ?
C19 C27 1.504(5) . ?
C23 H23A 0.9900 . ?
C23 H23B 0.9900 . ?
C23 C35 1.506(5) . ?
C24 C36 1.383(5) . ?
C25 C37 1.377(5) . ?
C25 C38 1.440(5) . ?
C27 H27A 0.9900 . ?
C27 H27B 0.9900 . ?
C27 C42 1.506(5) . ?
C30 H30A 0.9900 . ?
C30 H30B 0.9900 . ?
C30 C44 1.372(8) . ?
C32 H32A 0.9900 . ?
C32 H32B 0.9900 . ?
C32 C47 1.507(5) . ?
C35 H35A 0.9900 . ?
C35 H35B 0.9900 . ?
C35 C52 1.520(6) . ?
C36 C53 1.409(5) . ?
C37 C53 1.437(5) . ?
C38 C55 1.461(5) . ?
C42 H42A 0.9900 . ?
C42 H42B 0.9900 . ?
C42 C58 1.515(6) . ?
C44 H44A 0.9900 . ?
C44 H44B 0.9900 . ?
C44 C60 1.369(11) . ?
C47 H47A 0.9900 . ?
C47 H47B 0.9900 . ?
C47 C63 1.518(6) . ?
C52 H52A 0.9900 . ?
C52 H52B 0.9900 . ?
C52 C66 1.508(8) . ?
C55 C68 1.402(5) . ?
C55 C69 1.385(5) . ?
C58 H58A 0.9800 . ?
C58 H58B 0.9800 . ?
C58 H58C 0.9800 . ?
C60 H60A 0.9900 . ?
C60 H60B 0.9900 . ?
C60 C73 1.461(19) . ?
C63 H63A 0.9900 . ?
C63 H63B 0.9900 . ?
C63 C77 1.524(6) . ?
C66 H66A 0.9800 . ?
C66 H66B 0.9800 . ?
C66 H66C 0.9800 . ?
C68 C82 1.388(5) . ?
C69 H69 0.9500 . ?
C69 C84 1.382(5) . ?
C73 H73A 0.9800 . ?
C73 H73B 0.9800 . ?
C73 H73C 0.9800 . ?
C77 H77A 0.9800 . ?
C77 H77B 0.9800 . ?
C77 H77C 0.9800 . ?
C81 H81A 0.9900 . ?
C81 H81B 0.9900 . ?
C81 C93 1.512(5) . ?
C82 H82 0.9500 . ?
C82 C94 1.402(5) . ?
C84 C94 1.408(5) . ?
C93 H93A 0.9900 . ?
C93 H93B 0.9900 . ?
C93 C99 1.515(6) . ?
C94 C100 1.469(5) . ?
C99 H99A 0.9900 . ?
C99 H99B 0.9900 . ?
C99 C104 1.514(6) . ?
C100 C105 1.443(5) . ?
C101 C105 1.382(5) . ?
C101 C107 1.436(5) . ?
C104 H10A 0.9800 . ?
C104 H10B 0.9800 . ?
C104 H10C 0.9800 . ?
C105 C111 1.392(5) . ?
C107 C114 1.401(5) . ?
C111 C116 1.410(5) . ?
C111 C117 1.385(5) . ?
C113 C116 1.417(5) . ?
C113 C118 1.406(5) . ?
C114 C117 1.391(5) . ?
C116 C121 1.380(5) . ?
C117 C122 1.418(5) . ?
C118 C124 1.435(5) . ?
C120 H12A 0.9900 . ?
C120 H12B 0.9900 . ?
C120 C130 1.503(5) . ?
C121 C131 1.400(5) . ?
C121 C132 1.422(5) . ?
C122 C127 1.391(5) . ?
C122 C132 1.367(5) . ?
C124 C131 1.402(5) . ?
C127 C135 1.397(5) . ?
C130 H13A 0.9900 . ?
C130 H13B 0.9900 . ?
C130 C138 1.522(6) . ?
C132 C140 1.388(5) . ?
C133 H13C 0.9900 . ?
C133 H13D 0.9900 . ?
C133 C143 1.500(5) . ?
C138 H13E 0.9900 . ?
C138 H13F 0.9900 . ?
C138 C148 1.520(6) . ?
C143 H14A 0.9900 . ?
C143 H14B 0.9900 . ?
C143 C153 1.491(6) . ?
C144 H14C 0.9900 . ?
C144 H14D 0.9900 . ?
C144 C156 1.495(5) . ?
C148 H14E 0.9800 . ?
C148 H14F 0.9800 . ?
C148 H14G 0.9800 . ?
C153 H15A 0.9900 . ?
C153 H15B 0.9900 . ?
C153 C164 1.545(6) . ?
C156 H15C 0.9900 . ?
C156 H15D 0.9900 . ?
C156 C167 1.513(6) . ?
C158 H15E 0.9900 . ?
C158 H15F 0.9900 . ?
C158 C171 1.519(5) . ?
C164 H16A 0.9800 . ?
C164 H16B 0.9800 . ?
C164 H16C 0.9800 . ?
C167 H16D 0.9900 . ?
C167 H16E 0.9900 . ?
C167 C177 1.524(6) . ?
C168 H16F 0.9900 . ?
C168 H16G 0.9900 . ?
C168 C180 1.508(5) . ?
C171 H17A 0.9900 . ?
C171 H17B 0.9900 . ?
C171 C183 1.505(5) . ?
C177 H17C 0.9800 . ?
C177 H17D 0.9800 . ?
C177 H17E 0.9800 . ?
C180 H18A 0.9900 . ?
C180 H18B 0.9900 . ?
C180 C189 1.505(6) . ?
C183 H18C 0.9900 . ?
C183 H18D 0.9900 . ?
C183 C192 1.519(7) . ?
C189 H18E 0.9900 . ?
C189 H18F 0.9900 . ?
C189 C195 1.526(7) . ?
C192 H19C 0.9800 . ?
C192 H19D 0.9800 . ?
C192 H19E 0.9800 . ?
C195 H19F 0.9800 . ?
C195 H19G 0.9800 . ?
C195 H19H 0.9800 . ?
S203 O204 1.428(3) . ?
S203 O205 1.434(2) . ?
S203 C206 1.827(4) . ?
S203 C207 1.819(4) . ?
S232 O247 1.432(3) . ?
S232 O248 1.437(2) . ?
S232 C202 1.824(4) . ?
S232 C223 1.819(4) . ?
O213 C209 1.340(4) . ?
O213 C220 1.445(4) . ?
O217 C211 1.356(4) . ?
O217 C225 1.434(5) . ?
O221 C214 1.364(4) . ?
O221 C231 1.446(4) . ?
O224 C216 1.342(4) . ?
O224 C233 1.444(5) . ?
O255 C237 1.369(4) . ?
O255 C269 1.387(4) . ?
O262 C246 1.340(4) . ?
O262 C276 1.437(4) . ?
N227 H227 0.8800 . ?
N227 C219 1.398(4) . ?
N227 C238 1.310(4) . ?
C202 C222 1.384(5) . ?
C202 C246 1.415(5) . ?
C206 C208 1.396(5) . ?
C206 C209 1.405(5) . ?
C207 C210 1.387(5) . ?
C207 C211 1.397(5) . ?
C208 C210 1.421(5) . ?
C208 C212 1.390(5) . ?
C209 C214 1.434(5) . ?
C210 C215 1.370(5) . ?
C211 C216 1.451(5) . ?
C212 C218 1.408(5) . ?
C212 C219 1.408(5) . ?
C214 C219 1.402(5) . ?
C215 C222 1.416(5) . ?
C215 C223 1.392(5) . ?
C216 C223 1.403(5) . ?
C218 C222 1.382(5) . ?
C218 C226 1.399(5) . ?
C220 H22A 0.9900 . ?
C220 H22B 0.9900 . ?
C220 C230 1.507(5) . ?
C225 H22C 0.9900 . ?
C225 H22D 0.9900 . ?
C225 C234 1.506(6) . ?
C226 C237 1.385(5) . ?
C226 C238 1.439(5) . ?
C230 H23C 0.9900 . ?
C230 H23D 0.9900 . ?
C230 C242 1.512(5) . ?
C231 H23E 0.9900 . ?
C231 H23F 0.9900 . ?
C231 C245 1.495(6) . ?
C233 H23G 0.9900 . ?
C233 H23H 0.9900 . ?
C233 C251 1.523(6) . ?
C234 H23I 0.9900 . ?
C234 H23J 0.9900 . ?
C234 C254 1.521(6) . ?
C237 C246 1.427(5) . ?
C238 C294 1.464(4) 2_666 ?
C242 H24A 0.9900 . ?
C242 H24B 0.9900 . ?
C242 C258 1.519(6) . ?
C245 H24C 0.9900 . ?
C245 H24D 0.9900 . ?
C245 C261 1.521(7) . ?
C251 H25A 0.9900 . ?
C251 H25B 0.9900 . ?
C251 C265 1.495(7) . ?
C254 H25C 0.9900 . ?
C254 H25D 0.9900 . ?
C254 C268 1.518(8) . ?
C258 H25E 0.9800 . ?
C258 H25F 0.9800 . ?
C258 H25G 0.9800 . ?
C261 H26A 0.9900 . ?
C261 H26B 0.9900 . ?
C261 C275 1.520(7) . ?
C265 H26C 0.9900 . ?
C265 H26D 0.9900 . ?
C265 C279 1.545(7) . ?
C268 H26E 0.9800 . ?
C268 H26F 0.9800 . ?
C268 H26G 0.9800 . ?
C269 C283 1.384(4) . ?
C269 C294 1.411(5) 2_666 ?
C275 H27C 0.9800 . ?
C275 H27D 0.9800 . ?
C275 H27E 0.9800 . ?
C276 H27F 0.9900 . ?
C276 H27G 0.9900 . ?
C276 C287 1.511(5) . ?
C279 H27H 0.9800 . ?
C279 H27I 0.9800 . ?
C279 H27J 0.9800 . ?
C283 H283 0.9500 . ?
C283 C294 1.382(5) . ?
C287 H28A 0.9900 . ?
C287 H28B 0.9900 . ?
C287 C297 1.522(5) . ?
C297 H29A 0.9900 . ?
C297 H29B 0.9900 . ?
C297 C300 1.512(5) . ?
C300 H30C 0.9800 . ?
C300 H30D 0.9800 . ?
C300 H30E 0.9800 . ?

loop_
_geom_torsion_atom_site_label_1
_geom_torsion_atom_site_label_2
_geom_torsion_atom_site_label_3
_geom_torsion_atom_site_label_4
_geom_torsion
_geom_torsion_site_symmetry_1
_geom_torsion_site_symmetry_2
_geom_torsion_site_symmetry_3
_geom_torsion_site_symmetry_4
_geom_torsion_publ_flag
S2 C5 C7 C10 1.7(4) . . . . ?
S2 C5 C7 C11 -175.9(3) . . . . ?
S2 C5 C8 O12 -3.6(6) . . . . ?
S2 C5 C8 C13 175.0(3) . . . . ?
S2 C6 C9 O15 2.0(6) . . . . ?
S2 C6 C9 C14 -177.5(3) . . . . ?
S2 C6 C10 C7 -0.8(4) . . . . ?
S2 C6 C10 C16 177.7(3) . . . . ?
S31 C36 C53 O67 1.2(6) . . . . ?
S31 C36 C53 C37 180.0(3) . . . . ?
S119 C114 C117 C111 179.3(3) . . . . ?
S119 C114 C117 C122 -1.5(4) . . . . ?
S119 C127 C135 O145 -3.2(6) . . . . ?
S119 C127 C135 C1 178.2(3) . . . . ?
O3 S2 C5 C7 113.3(2) . . . . ?
O3 S2 C5 C8 -63.4(4) . . . . ?
O3 S2 C6 C9 64.4(4) . . . . ?
O3 S2 C6 C10 -111.9(2) . . . . ?
O4 S2 C5 C7 -115.1(2) . . . . ?
O4 S2 C5 C8 68.2(4) . . . . ?
O4 S2 C6 C9 -68.1(4) . . . . ?
O4 S2 C6 C10 115.6(2) . . . . ?
O12 C8 C13 O20 -1.7(4) . . . . ?
O12 C8 C13 C18 180.0(3) . . . . ?
O12 C19 C27 C42 -63.9(4) . . . . ?
O15 C9 C14 O22 0.6(4) . . . . ?
O15 C9 C14 C21 -178.1(3) . . . . ?
O15 C23 C35 C52 -176.5(3) . . . . ?
O20 C13 C18 N26 0.8(5) . . . . ?
O20 C13 C18 C11 -179.2(3) . . . . ?
O20 C30 C44 C60 -54.2(13) . . . . ?
O22 C14 C21 S31 2.9(6) . . . . ?
O22 C14 C21 C16 -178.9(3) . . . . ?
O22 C32 C47 C63 -65.9(4) . . . . ?
O45 S31 C21 C14 -64.8(4) . . . . ?
O45 S31 C21 C16 116.9(2) . . . . ?
O45 S31 C36 C24 -117.5(2) . . . . ?
O45 S31 C36 C53 60.9(4) . . . . ?
O46 S31 C21 C14 67.6(4) . . . . ?
O46 S31 C21 C16 -110.7(2) . . . . ?
O46 S31 C36 C24 110.0(2) . . . . ?
O46 S31 C36 C53 -71.6(4) . . . . ?
O54 C37 C53 O67 -0.7(4) . . . . ?
O54 C37 C53 C36 -179.6(3) . . . . ?
O54 C68 C82 C94 178.5(3) . . . . ?
O67 C81 C93 C99 176.4(3) . . . . ?
O96 C84 C94 C82 -177.6(3) . . . . ?
O96 C84 C94 C100 -0.2(5) . . . . ?
O96 C101 C105 C100 -0.3(5) . . . . ?
O96 C101 C105 C111 178.7(3) . . . . ?
O96 C101 C107 O115 2.8(4) . . . . ?
O96 C101 C107 C114 -177.5(3) . . . . ?
O115 C107 C114 S119 -2.4(6) . . . . ?
O115 C107 C114 C117 179.4(3) . . . . ?
O115 C120 C130 C138 -179.7(3) . . . . ?
O123 C118 C124 O134 1.5(4) . . . . ?
O123 C118 C124 C131 -179.5(3) . . . . ?
O123 C133 C143 C153 57.5(4) . . . . ?
O125 S119 C114 C107 69.4(4) . . . . ?
O125 S119 C114 C117 -112.2(2) . . . . ?
O125 S119 C127 C122 112.2(2) . . . . ?
O125 S119 C127 C135 -64.8(4) . . . . ?
O126 S119 C114 C107 -63.1(4) . . . . ?
O126 S119 C114 C117 115.3(2) . . . . ?
O126 S119 C127 C122 -114.4(2) . . . . ?
O126 S119 C127 C135 68.6(4) . . . . ?
O134 C124 C131 S139 3.9(6) . . . . ?
O134 C124 C131 C121 179.8(3) . . . . ?
O134 C144 C156 C167 64.5(4) . . . . ?
O145 C158 C171 C183 -62.1(5) . . . . ?
O149 S139 C131 C121 -108.5(2) . . . . ?
O149 S139 C131 C124 67.7(4) . . . . ?
O149 S139 C140 C1 -68.0(4) . . . . ?
O149 S139 C140 C132 108.8(2) . . . . ?
O150 S139 C131 C121 119.1(2) . . . . ?
O150 S139 C131 C124 -64.6(4) . . . . ?
O150 S139 C140 C1 64.0(4) . . . . ?
O150 S139 C140 C132 -119.2(2) . . . . ?
O157 C1 C135 O145 0.6(4) . . . . ?
O157 C1 C135 C127 179.4(3) . . . . ?
O157 C1 C140 S139 -4.2(6) . . . . ?
O157 C1 C140 C132 179.3(3) . . . . ?
O157 C168 C180 C189 178.6(3) . . . . ?
N26 C38 C55 C68 179.8(3) . . . . ?
N26 C38 C55 C69 -2.7(5) . . . . ?
N106 C100 C105 C101 -178.4(3) . . . . ?
N106 C100 C105 C111 2.6(5) . . . . ?
N106 C113 C116 C111 2.9(5) . . . . ?
N106 C113 C116 C121 -176.7(3) . . . . ?
N106 C113 C118 O123 -4.0(5) . . . . ?
N106 C113 C118 C124 176.3(3) . . . . ?
C1 O157 C168 C180 -172.5(3) . . . . ?
C5 S2 C6 C9 177.8(4) . . . . ?
C5 S2 C6 C10 1.5(2) . . . . ?
C5 C7 C10 C6 -0.7(5) . . . . ?
C5 C7 C10 C16 -179.2(3) . . . . ?
C5 C7 C11 C17 178.9(3) . . . . ?
C5 C7 C11 C18 -1.3(5) . . . . ?
C5 C8 C13 O20 179.5(3) . . . . ?
C5 C8 C13 C18 1.2(5) . . . . ?
C6 S2 C5 C7 -1.8(2) . . . . ?
C6 S2 C5 C8 -178.5(4) . . . . ?
C6 C9 C14 O22 -179.8(3) . . . . ?
C6 C9 C14 C21 1.5(5) . . . . ?
C6 C10 C16 C21 0.6(5) . . . . ?
C6 C10 C16 C24 -177.8(3) . . . . ?
C7 C5 C8 O12 -179.9(3) . . . . ?
C7 C5 C8 C13 -1.4(5) . . . . ?
C7 C10 C16 C21 179.0(3) . . . . ?
C7 C10 C16 C24 0.7(5) . . . . ?
C7 C11 C17 C24 -0.5(5) . . . . ?
C7 C11 C17 C25 -179.0(3) . . . . ?
C7 C11 C18 N26 -179.0(3) . . . . ?
C7 C11 C18 C13 1.0(5) . . . . ?
C8 O12 C19 C27 -175.4(3) . . . . ?
C8 C5 C7 C10 179.2(3) . . . . ?
C8 C5 C7 C11 1.5(5) . . . . ?
C8 C13 C18 N26 179.0(3) . . . . ?
C8 C13 C18 C11 -1.0(5) . . . . ?
C9 O15 C23 C35 -172.8(3) . . . . ?
C9 C6 C10 C7 -178.0(3) . . . . ?
C9 C6 C10 C16 0.5(5) . . . . ?
C9 C14 C21 S31 -178.5(3) . . . . ?
C9 C14 C21 C16 -0.4(5) . . . . ?
C10 C6 C9 O15 178.1(3) . . . . ?
C10 C6 C9 C14 -1.5(5) . . . . ?
C10 C7 C11 C17 1.4(5) . . . . ?
C10 C7 C11 C18 -178.9(3) . . . . ?
C10 C16 C21 S31 178.1(3) . . . . ?
C10 C16 C21 C14 -0.6(5) . . . . ?
C10 C16 C24 C17 0.2(5) . . . . ?
C10 C16 C24 C36 -179.9(3) . . . . ?
C11 C7 C10 C6 177.0(3) . . . . ?
C11 C7 C10 C16 -1.5(5) . . . . ?
C11 C17 C24 C16 -0.3(5) . . . . ?
C11 C17 C24 C36 179.8(3) . . . . ?
C11 C17 C25 C37 179.1(3) . . . . ?
C11 C17 C25 C38 -2.0(5) . . . . ?
C13 O20 C30 C44 -150.0(6) . . . . ?
C14 O22 C32 C47 170.3(3) . . . . ?
C16 C24 C36 S31 1.1(4) . . . . ?
C16 C24 C36 C53 -177.6(3) . . . . ?
C17 C11 C18 N26 0.8(5) . . . . ?
C17 C11 C18 C13 -179.3(3) . . . . ?
C17 C24 C36 S31 -179.0(3) . . . . ?
C17 C24 C36 C53 2.3(5) . . . . ?
C17 C25 C37 O54 -179.7(3) . . . . ?
C17 C25 C37 C53 -0.1(5) . . . . ?
C17 C25 C38 N26 0.8(5) . . . . ?
C17 C25 C38 C55 -178.4(3) . . . . ?
C18 N26 C38 C25 1.2(5) . . . . ?
C18 N26 C38 C55 -179.7(3) . . . . ?
C18 C11 C17 C24 179.8(3) . . . . ?
C18 C11 C17 C25 1.2(5) . . . . ?
C19 O12 C8 C5 -1.8(5) . . . . ?
C19 O12 C8 C13 179.5(3) . . . . ?
C19 C27 C42 C58 178.5(4) . . . . ?
C21 S31 C36 C24 -2.6(2) . . . . ?
C21 S31 C36 C53 175.8(4) . . . . ?
C21 C16 C24 C17 -178.2(3) . . . . ?
C21 C16 C24 C36 1.7(5) . . . . ?
C23 O15 C9 C6 -5.9(5) . . . . ?
C23 O15 C9 C14 173.6(3) . . . . ?
C23 C35 C52 C66 -61.0(5) . . . . ?
C24 C16 C21 S31 -3.5(4) . . . . ?
C24 C16 C21 C14 177.8(3) . . . . ?
C24 C17 C25 C37 0.5(5) . . . . ?
C24 C17 C25 C38 179.4(3) . . . . ?
C24 C36 C53 O67 179.5(3) . . . . ?
C24 C36 C53 C37 -1.8(5) . . . . ?
C25 C17 C24 C16 178.3(3) . . . . ?
C25 C17 C24 C36 -1.6(5) . . . . ?
C25 C37 C53 O67 179.7(3) . . . . ?
C25 C37 C53 C36 0.7(5) . . . . ?
C25 C38 C55 C68 -1.0(4) . . . . ?
C25 C38 C55 C69 176.6(3) . . . . ?
C30 O20 C13 C8 122.1(4) . . . . ?
C30 O20 C13 C18 -59.6(5) . . . . ?
C30 C44 C60 C73 -88.7(14) . . . . ?
C32 O22 C14 C9 -177.5(3) . . . . ?
C32 O22 C14 C21 1.2(5) . . . . ?
C32 C47 C63 C77 -171.4(3) . . . . ?
C36 S31 C21 C14 -178.3(4) . . . . ?
C36 S31 C21 C16 3.4(2) . . . . ?
C37 O54 C68 C55 2.2(4) . . . . ?
C37 O54 C68 C82 -178.1(3) . . . . ?
C37 C25 C38 N26 179.7(3) . . . . ?
C37 C25 C38 C55 0.5(5) . . . . ?
C38 N26 C18 C11 -1.9(5) . . . . ?
C38 N26 C18 C13 178.1(3) . . . . ?
C38 C25 C37 O54 1.4(5) . . . . ?
C38 C25 C37 C53 -179.0(3) . . . . ?
C38 C55 C68 O54 -0.4(5) . . . . ?
C38 C55 C68 C82 -180.0(3) . . . . ?
C38 C55 C69 C84 -179.3(3) . . . . ?
C53 O67 C81 C93 172.4(3) . . . . ?
C55 C68 C82 C94 -1.9(5) . . . . ?
C55 C69 C84 O96 178.4(3) . . . . ?
C55 C69 C84 C94 0.5(5) . . . . ?
C68 O54 C37 C25 -2.7(4) . . . . ?
C68 O54 C37 C53 177.7(3) . . . . ?
C68 C55 C69 C84 -1.8(5) . . . . ?
C68 C82 C94 C84 0.6(5) . . . . ?
C68 C82 C94 C100 -176.7(3) . . . . ?
C69 C55 C68 O54 -177.9(3) . . . . ?
C69 C55 C68 C82 2.5(5) . . . . ?
C69 C84 C94 C82 0.1(5) . . . . ?
C69 C84 C94 C100 177.5(3) . . . . ?
C81 O67 C53 C36 5.9(5) . . . . ?
C81 O67 C53 C37 -172.8(3) . . . . ?
C81 C93 C99 C104 177.1(4) . . . . ?
C82 C94 C100 N106 -4.0(5) . . . . ?
C82 C94 C100 C105 173.8(3) . . . . ?
C84 O96 C101 C105 -3.8(4) . . . . ?
C84 O96 C101 C107 175.0(3) . . . . ?
C84 C94 C100 N106 178.7(3) . . . . ?
C84 C94 C100 C105 -3.5(4) . . . . ?
C94 C100 C105 C101 3.9(5) . . . . ?
C94 C100 C105 C111 -175.1(3) . . . . ?
C100 N106 C113 C116 -0.6(5) . . . . ?
C100 N106 C113 C118 -177.8(3) . . . . ?
C100 C105 C111 C116 -0.1(5) . . . . ?
C100 C105 C111 C117 176.8(3) . . . . ?
C101 O96 C84 C69 -173.8(3) . . . . ?
C101 O96 C84 C94 4.1(5) . . . . ?
C101 C105 C111 C116 -179.2(3) . . . . ?
C101 C105 C111 C117 -2.3(5) . . . . ?
C101 C107 C114 S119 177.9(3) . . . . ?
C101 C107 C114 C117 -0.3(5) . . . . ?
C105 C101 C107 O115 -178.5(3) . . . . ?
C105 C101 C107 C114 1.2(5) . . . . ?
C105 C111 C116 C113 -2.5(5) . . . . ?
C105 C111 C116 C121 177.1(3) . . . . ?
C105 C111 C117 C114 3.3(5) . . . . ?
C105 C111 C117 C122 -175.8(3) . . . . ?
C107 O115 C120 C130 -179.9(3) . . . . ?
C107 C101 C105 C100 -178.9(3) . . . . ?
C107 C101 C105 C111 0.1(5) . . . . ?
C107 C114 C117 C111 -2.0(5) . . . . ?
C107 C114 C117 C122 177.2(3) . . . . ?
C111 C116 C121 C131 -179.2(3) . . . . ?
C111 C116 C121 C132 -1.4(5) . . . . ?
C111 C117 C122 C127 179.9(3) . . . . ?
C111 C117 C122 C132 -1.1(5) . . . . ?
C113 N106 C100 C94 175.3(3) . . . . ?
C113 N106 C100 C105 -2.3(5) . . . . ?
C113 C116 C121 C131 0.4(5) . . . . ?
C113 C116 C121 C132 178.2(3) . . . . ?
C113 C118 C124 O134 -178.8(3) . . . . ?
C113 C118 C124 C131 0.2(5) . . . . ?
C114 S119 C127 C122 -1.2(2) . . . . ?
C114 S119 C127 C135 -178.2(4) . . . . ?
C114 C117 C122 C127 0.6(5) . . . . ?
C114 C117 C122 C132 179.7(3) . . . . ?
C116 C111 C117 C114 -179.8(3) . . . . ?
C116 C111 C117 C122 1.0(5) . . . . ?
C116 C113 C118 O123 178.6(3) . . . . ?
C116 C113 C118 C124 -1.1(5) . . . . ?
C116 C121 C131 S139 175.8(3) . . . . ?
C116 C121 C131 C124 -1.3(5) . . . . ?
C116 C121 C132 C122 1.3(5) . . . . ?
C116 C121 C132 C140 -179.2(3) . . . . ?
C117 C111 C116 C113 -179.3(3) . . . . ?
C117 C111 C116 C121 0.3(5) . . . . ?
C117 C122 C127 S119 0.6(4) . . . . ?
C117 C122 C127 C135 178.3(3) . . . . ?
C117 C122 C132 C121 0.0(5) . . . . ?
C117 C122 C132 C140 -179.5(3) . . . . ?
C118 O123 C133 C143 -171.9(3) . . . . ?
C118 C113 C116 C111 -179.6(3) . . . . ?
C118 C113 C116 C121 0.8(5) . . . . ?
C118 C124 C131 S139 -174.9(3) . . . . ?
C118 C124 C131 C121 1.0(5) . . . . ?
C120 O115 C107 C101 169.9(3) . . . . ?
C120 O115 C107 C114 -9.8(5) . . . . ?
C120 C130 C138 C148 177.4(3) . . . . ?
C121 C132 C140 S139 3.9(4) . . . . ?
C121 C132 C140 C1 -178.6(3) . . . . ?
C122 C127 C135 O145 -179.9(3) . . . . ?
C122 C127 C135 C1 1.4(5) . . . . ?
C122 C132 C140 S139 -176.7(3) . . . . ?
C122 C132 C140 C1 0.9(5) . . . . ?
C124 O134 C144 C156 -177.8(3) . . . . ?
C127 S119 C114 C107 -176.9(4) . . . . ?
C127 S119 C114 C117 1.5(3) . . . . ?
C127 C122 C132 C121 179.0(3) . . . . ?
C127 C122 C132 C140 -0.5(5) . . . . ?
C131 S139 C140 C1 179.0(4) . . . . ?
C131 S139 C140 C132 -4.2(2) . . . . ?
C131 C121 C132 C122 179.2(3) . . . . ?
C131 C121 C132 C140 -1.3(4) . . . . ?
C132 C121 C131 S139 -2.0(4) . . . . ?
C132 C121 C131 C124 -179.2(3) . . . . ?
C132 C122 C127 S119 -178.4(3) . . . . ?
C132 C122 C127 C135 -0.7(5) . . . . ?
C133 O123 C118 C113 89.9(4) . . . . ?
C133 O123 C118 C124 -90.4(3) . . . . ?
C133 C143 C153 C164 178.8(3) . . . . ?
C135 O145 C158 C171 -178.5(3) . . . . ?
C135 C1 C140 S139 176.4(3) . . . . ?
C135 C1 C140 C132 -0.1(5) . . . . ?
C140 S139 C131 C121 3.6(2) . . . . ?
C140 S139 C131 C124 179.8(4) . . . . ?
C140 C1 C135 O145 -179.9(3) . . . . ?
C140 C1 C135 C127 -1.0(5) . . . . ?
C144 O134 C124 C118 173.6(3) . . . . ?
C144 O134 C124 C131 -5.3(5) . . . . ?
C144 C156 C167 C177 -177.2(4) . . . . ?
C158 O145 C135 C1 -174.0(3) . . . . ?
C158 O145 C135 C127 7.2(5) . . . . ?
C158 C171 C183 C192 -175.7(4) . . . . ?
C168 O157 C1 C135 176.6(3) . . . . ?
C168 O157 C1 C140 -2.9(5) . . . . ?
C168 C180 C189 C195 -174.5(4) . . . . ?
S203 C206 C208 C210 1.9(3) . . . . ?
S203 C206 C208 C212 -174.9(3) . . . . ?
S203 C206 C209 O213 -4.2(6) . . . . ?
S203 C206 C209 C214 173.9(3) . . . . ?
S203 C207 C210 C208 -2.0(4) . . . . ?
S203 C207 C210 C215 175.3(3) . . . . ?
S203 C207 C211 O217 2.5(6) . . . . ?
S203 C207 C211 C216 -175.6(3) . . . . ?
S232 C202 C222 C215 2.7(4) . . . . ?
S232 C202 C222 C218 -178.2(3) . . . . ?
S232 C202 C246 O262 -0.9(6) . . . . ?
S232 C202 C246 C237 179.9(3) . . . . ?
O204 S203 C206 C208 111.1(2) . . . . ?
O204 S203 C206 C209 -64.4(4) . . . . ?
O204 S203 C207 C210 -110.2(2) . . . . ?
O204 S203 C207 C211 65.0(4) . . . . ?
O205 S203 C206 C208 -116.9(2) . . . . ?
O205 S203 C206 C209 67.5(4) . . . . ?
O205 S203 C207 C210 118.2(2) . . . . ?
O205 S203 C207 C211 -66.5(4) . . . . ?
O213 C209 C214 O221 -2.6(4) . . . . ?
O213 C209 C214 C219 178.8(3) . . . . ?
O213 C220 C230 C242 -64.8(4) . . . . ?
O217 C211 C216 O224 4.9(4) . . . . ?
O217 C211 C216 C223 -176.2(3) . . . . ?
O217 C225 C234 C254 -175.1(3) . . . . ?
O221 C214 C219 N227 2.7(5) . . . . ?
O221 C214 C219 C212 -178.5(3) . . . . ?
O221 C231 C245 C261 -60.2(4) . . . . ?
O224 C216 C223 S232 1.0(6) . . . . ?
O224 C216 C223 C215 176.9(3) . . . . ?
O224 C233 C251 C265 -61.2(5) . . . . ?
O247 S232 C202 C222 109.4(2) . . . . ?
O247 S232 C202 C246 -70.9(4) . . . . ?
O247 S232 C223 C215 -108.3(2) . . . . ?
O247 S232 C223 C216 67.8(4) . . . . ?
O248 S232 C202 C222 -118.4(2) . . . . ?
O248 S232 C202 C246 61.3(4) . . . . ?
O248 S232 C223 C215 118.9(2) . . . . ?
O248 S232 C223 C216 -64.9(4) . . . . ?
O255 C237 C246 O262 -0.6(4) . . . . ?
O255 C237 C246 C202 178.8(3) . . . . ?
O255 C269 C283 C294 -179.9(3) . . . . ?
O262 C276 C287 C297 -178.6(3) . . . . ?
C202 S232 C223 C215 4.3(2) . . . . ?
C202 S232 C223 C216 -179.5(4) . . . . ?
C206 S203 C207 C210 2.6(2) . . . . ?
C206 S203 C207 C211 177.8(4) . . . . ?
C206 C208 C210 C207 0.0(4) . . . . ?
C206 C208 C210 C215 -177.4(3) . . . . ?
C206 C208 C212 C218 177.8(3) . . . . ?
C206 C208 C212 C219 -1.2(5) . . . . ?
C206 C209 C214 O221 179.0(3) . . . . ?
C206 C209 C214 C219 0.5(5) . . . . ?
C207 S203 C206 C208 -2.6(2) . . . . ?
C207 S203 C206 C209 -178.1(3) . . . . ?
C207 C210 C215 C222 -177.7(3) . . . . ?
C207 C210 C215 C223 1.4(5) . . . . ?
C207 C211 C216 O224 -176.7(3) . . . . ?
C207 C211 C216 C223 2.2(5) . . . . ?
C208 C206 C209 O213 -179.4(3) . . . . ?
C208 C206 C209 C214 -1.3(5) . . . . ?
C208 C210 C215 C222 -0.4(5) . . . . ?
C208 C210 C215 C223 178.7(3) . . . . ?
C208 C212 C218 C222 -0.9(5) . . . . ?
C208 C212 C218 C226 -177.7(3) . . . . ?
C208 C212 C219 N227 179.2(3) . . . . ?
C208 C212 C219 C214 0.3(5) . . . . ?
C209 O213 C220 C230 -177.6(3) . . . . ?
C209 C206 C208 C210 178.5(3) . . . . ?
C209 C206 C208 C212 1.7(5) . . . . ?
C209 C214 C219 N227 -178.8(3) . . . . ?
C209 C214 C219 C212 0.0(5) . . . . ?
C210 C207 C211 O217 177.4(3) . . . . ?
C210 C207 C211 C216 -0.7(5) . . . . ?
C210 C208 C212 C218 1.1(5) . . . . ?
C210 C208 C212 C219 -177.9(3) . . . . ?
C210 C215 C222 C202 179.9(3) . . . . ?
C210 C215 C222 C218 0.7(5) . . . . ?
C210 C215 C223 S232 177.2(3) . . . . ?
C210 C215 C223 C216 0.1(5) . . . . ?
C211 O217 C225 C234 -177.6(3) . . . . ?
C211 C207 C210 C208 -178.4(3) . . . . ?
C211 C207 C210 C215 -1.0(5) . . . . ?
C211 C216 C223 S232 -177.7(3) . . . . ?
C211 C216 C223 C215 -1.8(5) . . . . ?
C212 C208 C210 C207 176.9(3) . . . . ?
C212 C208 C210 C215 -0.5(5) . . . . ?
C212 C218 C222 C202 -179.2(3) . . . . ?
C212 C218 C222 C215 -0.1(5) . . . . ?
C212 C218 C226 C237 177.9(3) . . . . ?
C212 C218 C226 C238 -1.2(4) . . . . ?
C214 O221 C231 C245 176.1(3) . . . . ?
C216 O224 C233 C251 -171.6(3) . . . . ?
C218 C212 C219 N227 0.2(5) . . . . ?
C218 C212 C219 C214 -178.7(3) . . . . ?
C218 C226 C237 O255 -179.1(3) . . . . ?
C218 C226 C237 C246 0.5(5) . . . . ?
C218 C226 C238 N227 -0.4(5) . . . . ?
C218 C226 C238 C294 179.3(3) . . . 2_666 ?
C219 N227 C238 C226 1.9(5) . . . . ?
C219 N227 C238 C294 -177.7(3) . . . 2_666 ?
C219 C212 C218 C222 178.2(3) . . . . ?
C219 C212 C218 C226 1.3(5) . . . . ?
C220 O213 C209 C206 -1.9(5) . . . . ?
C220 O213 C209 C214 179.9(3) . . . . ?
C220 C230 C242 C258 179.6(3) . . . . ?
C222 C202 C246 O262 178.8(3) . . . . ?
C222 C202 C246 C237 -0.5(5) . . . . ?
C222 C215 C223 S232 -3.6(4) . . . . ?
C222 C215 C223 C216 179.2(3) . . . . ?
C222 C218 C226 C237 1.0(5) . . . . ?
C222 C218 C226 C238 -178.2(3) . . . . ?
C223 S232 C202 C222 -4.0(2) . . . . ?
C223 S232 C202 C246 175.7(4) . . . . ?
C223 C215 C222 C202 0.7(5) . . . . ?
C223 C215 C222 C218 -178.5(3) . . . . ?
C225 O217 C211 C207 3.8(5) . . . . ?
C225 O217 C211 C216 -177.9(3) . . . . ?
C225 C234 C254 C268 -65.6(6) . . . . ?
C226 C218 C222 C202 -2.3(5) . . . . ?
C226 C218 C222 C215 176.8(3) . . . . ?
C226 C237 C246 O262 179.9(3) . . . . ?
C226 C237 C246 C202 -0.7(5) . . . . ?
C231 O221 C214 C209 104.6(3) . . . . ?
C231 O221 C214 C219 -76.9(4) . . . . ?
C231 C245 C261 C275 -177.4(4) . . . . ?
C233 O224 C216 C211 179.9(3) . . . . ?
C233 O224 C216 C223 1.1(6) . . . . ?
C233 C251 C265 C279 -175.3(4) . . . . ?
C237 O255 C269 C283 179.3(3) . . . . ?
C237 O255 C269 C294 -0.4(4) . . . 2_666 ?
C237 C226 C238 N227 -179.5(3) . . . . ?
C237 C226 C238 C294 0.2(4) . . . 2_666 ?
C238 N227 C219 C212 -1.8(4) . . . . ?
C238 N227 C219 C214 177.0(3) . . . . ?
C238 C226 C237 O255 0.0(5) . . . . ?
C238 C226 C237 C246 179.6(3) . . . . ?
C246 O262 C276 C287 172.2(3) . . . . ?
C246 C202 C222 C215 -177.1(3) . . . . ?
C246 C202 C222 C218 2.0(5) . . . . ?
C269 O255 C237 C226 0.1(4) . . . . ?
C269 O255 C237 C246 -179.5(3) . . . . ?
C269 C283 C294 C238 -179.1(3) . . . 2_666 ?
C269 C283 C294 C269 0.2(5) . . . 2_666 ?
C276 O262 C246 C202 9.9(5) . . . . ?
C276 O262 C246 C237 -170.8(3) . . . . ?
C276 C287 C297 C300 -179.2(3) . . . . ?
C294 C269 C283 C294 -0.2(5) 2_666 . . . ?
